data_1571183
loop_
_publ_author_name
'Blundell, Toby J.'
'Rusbridge, Elizabeth K.'
'Pemberton, Rebecca E.'
'Brannan, Michael J.'
'Morritt, Alexander L.'
'Ogar, Joseph O.'
'Wallis, John D.'
'Akutsu, Hiroki'
'Nakazawa, Yasuhiro'
'Imajo, Shusaku'
'Martin, Lee'

_publ_section_title
;
 Introduction of new guest molecules into BEDT-TTF radical-cation salts
 with tris(oxalato)ferrate
;
_journal_issue 14
_journal_name_full CrystEngComm
_journal_page_first 1962
_journal_page_last 1975
_journal_paper_doi 10.1039/D4CE00099D
_journal_volume 26
_journal_year 2024
_chemical_formula_moiety '4(C10 H8 S8), C10 H5 Fe O12'
_chemical_formula_sum 'C50 H37 Fe O12 S32'
_chemical_formula_weight 1911.56
_space_group_crystal_system monoclinic
_space_group_IT_number 13
_space_group_name_Hall '-P 2yac'
_space_group_name_H-M_alt 'P 1 2/n 1'
_atom_sites_solution_hydrogens geom
_audit_creation_date 2024-02-28
_audit_creation_method
;
Olex2 1.5-beta
(compiled 2024.02.16 svn.r378c4104 for OlexSys, GUI svn.r6928)
;
_audit_update_record
;
2024-02-28 deposited with the CCDC.	2024-03-04 downloaded from the CCDC.
;
_cell_angle_alpha 90
_cell_angle_beta 108.849(3)
_cell_angle_gamma 90
_cell_formula_units_Z 8
_cell_length_a 24.9368(6)
_cell_length_b 19.4844(3)
_cell_length_c 31.8267(10)
_cell_measurement_reflns_used 10924
_cell_measurement_temperature 293(2)
_cell_measurement_theta_max 71.5970
_cell_measurement_theta_min 3.6590
_cell_volume 14634.6(7)
_computing_cell_refinement 'CrysAlisPro 1.171.40.67a (Rigaku OD, 2019)'
_computing_data_collection 'CrysAlisPro 1.171.40.67a (Rigaku OD, 2019)'
_computing_data_reduction 'CrysAlisPro 1.171.40.67a (Rigaku OD, 2019)'
_computing_molecular_graphics 'Olex2 1.5-beta (Dolomanov et al., 2009)'
_computing_publication_material 'Olex2 1.5-beta (Dolomanov et al., 2009)'
_computing_structure_refinement 'SHELXL 2018/3 (Sheldrick, 2015)'
_computing_structure_solution 'SHELXT 2018/2 (Sheldrick, 2018)'
_diffrn_ambient_temperature 293.00
_diffrn_detector_area_resol_mean 15.9832
_diffrn_detector_type Sapphire3
_diffrn_measured_fraction_theta_full 0.997
_diffrn_measured_fraction_theta_max 0.976
_diffrn_measurement_details
;
List of Runs (angles in degrees, time in seconds):

  # Type    Start    End  Width  t~exp~   \w     \q     \k     \f   Frames
#--------------------------------------------------------------------------
  1  \w   -101.00 -17.00   1.00   15.00    --  -33.50 -57.00-150.00   84
  2  \w      1.00  76.00   1.00   15.00    --   36.58 -99.00-120.00   75
  3  \w    -31.00  53.00   1.00   15.00    --   36.58 -57.00-180.00   84
  4  \w     22.00  90.00   1.00   15.00    --   36.58-125.00  30.00   68
  5  \w    -33.00  56.00   1.00   15.00    --   36.58 -37.00-120.00   89
  6  \w     20.00 104.00   1.00   15.00    --   36.58  57.00 150.00   84
  7  \w    104.00 175.00   1.00   60.00    --  108.00 111.00-120.00   71
  8  \w     39.00  65.00   1.00   60.00    --  108.00 -30.00-150.00   26
  9  \w    103.00 175.00   1.00   60.00    --  108.00  45.00 -60.00   72
 10  \w     38.00 109.00   1.00   60.00    --  108.00-111.00 120.00   71
 11  \w     41.00 123.00   1.00   60.00    --  108.00 -45.00 -60.00   82
 12  \w     78.00 114.00   1.00   60.00    --  108.00 -30.00-150.00   36
 13  \w     63.00  95.00   1.00   60.00    --  108.00 -77.00   0.00   32
 14  \w     39.00 129.00   1.00   60.00    --  108.00 -30.00 120.00   90
 15  \w     38.00  63.00   1.00   15.00    --   36.58 -77.00 -90.00   25
 16  \w     60.00 106.00   1.00   60.00    --  108.00 -94.00  90.00   46
 17  \w     20.00 104.00   1.00   15.00    --   36.58  57.00 -30.00   84
 18  \w     20.00 104.00   1.00   15.00    --   36.58  57.00-150.00   84
 19  \w     20.00 104.00   1.00   15.00    --   36.58  57.00  60.00   84
 20  \w    -31.00  53.00   1.00   15.00    --   36.58 -57.00  90.00   84
 21  \w    -18.00  63.00   1.00   15.00    --   36.58 -77.00   0.00   81
 22  \w    -31.00  53.00   1.00   15.00    --   36.58 -57.00  60.00   84
 23  \w     70.00 178.00   1.00   60.00    --  108.00  15.00-120.00  108
 24  \w     39.00  76.00   1.00   60.00    --  108.00 -94.00-120.00   37
;
_diffrn_measurement_device 'four-circle diffractometer'
_diffrn_measurement_device_type 'Xcalibur, Sapphire3, Gemini'
_diffrn_measurement_method '\w scans'
_diffrn_radiation_type CuK\a
_diffrn_radiation_wavelength 1.54184
_diffrn_reflns_av_R_equivalents 0.0581
_diffrn_reflns_av_unetI/netI 0.0625
_diffrn_reflns_Laue_measured_fraction_full 0.997
_diffrn_reflns_Laue_measured_fraction_max 0.976
_diffrn_reflns_limit_h_max 30
_diffrn_reflns_limit_h_min -30
_diffrn_reflns_limit_k_max 14
_diffrn_reflns_limit_k_min -23
_diffrn_reflns_limit_l_max 38
_diffrn_reflns_limit_l_min -39
_diffrn_reflns_number 100690
_diffrn_reflns_point_group_measured_fraction_full 0.997
_diffrn_reflns_point_group_measured_fraction_max 0.976
_diffrn_reflns_theta_full 67.684
_diffrn_reflns_theta_max 72.088
_diffrn_reflns_theta_min 3.547
_exptl_absorpt_coefficient_mu 10.671
_exptl_absorpt_correction_T_max 0.905
_exptl_absorpt_correction_T_min 0.715
_exptl_absorpt_correction_type gaussian
_exptl_absorpt_process_details
;
CrysAlisPro 1.171.40.67a (Rigaku Oxford Diffraction, 2019)
Numerical absorption correction based on gaussian integration over
			a multifaceted crystal model
Empirical absorption correction using spherical harmonics,
 implemented in SCALE3 ABSPACK scaling algorithm.
;
_exptl_crystal_colour 'clear black'
_exptl_crystal_colour_lustre clear
_exptl_crystal_colour_primary black
_exptl_crystal_density_diffrn 1.735
_exptl_crystal_description 'black block'
_exptl_crystal_F_000 7768
_exptl_crystal_size_max 0.273
_exptl_crystal_size_mid 0.126
_exptl_crystal_size_min 0.06
_refine_diff_density_max 1.018
_refine_diff_density_min -0.354
_refine_diff_density_rms 0.098
_refine_ls_extinction_method none
_refine_ls_goodness_of_fit_ref 0.962
_refine_ls_hydrogen_treatment constr
_refine_ls_matrix_type full
_refine_ls_number_parameters 1751
_refine_ls_number_reflns 28103
_refine_ls_number_restraints 1425
_refine_ls_restrained_S_all 0.939
_refine_ls_R_factor_all 0.1527
_refine_ls_R_factor_gt 0.0706
_refine_ls_shift/su_max 0.003
_refine_ls_shift/su_mean 0.000
_refine_ls_structure_factor_coef Fsqd
_refine_ls_weighting_details 'w=1/[\s^2^(Fo^2^)+(0.0942P)^2^] where P=(Fo^2^+2Fc^2^)/3'
_refine_ls_weighting_scheme calc
_refine_ls_wR_factor_gt 0.1774
_refine_ls_wR_factor_ref 0.2294
_reflns_Friedel_coverage 0.000
_reflns_number_gt 12543
_reflns_number_total 28103
_reflns_threshold_expression 'I > 2\s(I)'
_cod_data_source_file d4ce00099d1.cif
_cod_data_source_block ekr_37_01_sq
_cod_depositor_comments 'Adding full bibliography for 1571179--1571183.cif.'
_cod_database_code 1571183
_shelx_shelxl_version_number 2018/3
_shelx_space_group_comment
;
The symmetry employed for this shelxl refinement is uniquely defined
by the following loop, which should always be used as a source of
symmetry information in preference to the above space-group names.
They are only intended as comments.
;
_shelx_estimated_absorpt_t_max 0.567
_shelx_estimated_absorpt_t_min 0.159
_olex2_refinement_description
;
1. Fixed Uiso
 At 1.2 times of:
  All C(H) groups, All C(H,H) groups
 At 1.5 times of:
  All O(H) groups
2. Restrained distances
 S1E-C1E \\sim S1E-C11E \\sim S2E-C2E \\sim S2E-C12E
 with sigma of 0.02
 S8E-C10E \\sim S7E-C9E
 with sigma of 0.02
 S7C-C11C \\sim S7C-C9C \\sim S8C-C12C \\sim S8C-C10C
 with sigma of 0.02
 C9C-C10C \\sim C12C-C11C
 with sigma of 0.02
 C11E-C12E \\sim C1E-C2E
 with sigma of 0.02
3. Rigid body (RIGU) restrains
 All non-hydrogen atoms
 with sigma for 1-2 distances of 0.004 and sigma for 1-3 distances of 0.004
4. Others
 Sof(C11E)=Sof(H11A)=Sof(H11B)=Sof(C12E)=Sof(H12A)=Sof(H12B)=1-FVAR(1)
 Sof(C1E)=Sof(H1EA)=Sof(H1EB)=Sof(C2E)=Sof(H2EA)=Sof(H2EB)=FVAR(1)
 Sof(C11C)=Sof(H11C)=Sof(H11D)=Sof(C12C)=Sof(H12C)=Sof(H12D)=1-FVAR(2)
 Sof(C9C)=Sof(H9CA)=Sof(H9CB)=Sof(C10C)=Sof(H10C)=Sof(H10D)=FVAR(2)
5.a Secondary CH2 refined with riding coordinates:
 C1E(H1EA,H1EB), C2E(H2EA,H2EB), C9E(H9EA,H9EB), C10E(H10A,H10B), C11E(H11A,
 H11B), C12E(H12A,H12B), C1C(H1CA,H1CB), C2C(H2CA,H2CB), C9C(H9CA,H9CB),
 C10C(H10C,H10D), C11C(H11C,H11D), C12C(H12C,H12D), C16(H16A,H16B), C26(H26A,
 H26B), C1A(H1AA,H1AB), C2A(H2AA,H2AB), C9A(H9AA,H9AB), C10A(H10E,H10F),
 C1B(H1BA,H1BB), C2B(H2BA,H2BB), C9B(H9BA,H9BB), C10B(H10G,H10H), C1F(H1FA,
 H1FB), C2F(H2FA,H2FB), C9F(H9FA,H9FB), C10F(H10I,H10J), C1G(H1GA,H1GB),
 C2G(H2GA,H2GB), C9G(H9GA,H9GB), C10G(H10K,H10L), C1D(H1DA,H1DB), C2D(H2DA,
 H2DB), C9D(H9DA,H9DB), C10D(H10M,H10N), C1H(H1HA,H1HB), C2H(H2HA,H2HB),
 C9H(H9HA,H9HB), C10H(H10O,H10P)
5.b Aromatic/amide H refined with riding coordinates:
 C11(H11), C14(H14), C21(H21), C24(H24)
5.c Idealised tetrahedral OH refined as rotating group:
 O4(H4), O16(H16)
;
_smtbx_masks_special_details
;
A solvent mask was calculated and 216 electrons were
found in a volume of 1076\%A^3 in 1 void per unit cell.
This is consistent with the presence of 
8[C2H6O] per Unit Cell 
which account for 208 electrons 
per unit cell.
;
_olex2_submission_special_instructions 'No special instructions were received'
_oxdiff_exptl_absorpt_empirical_details
;
Empirical correction (ABSPACK) includes:
- Absorption correction using spherical harmonics
- Frame scaling
;

loop_
_space_group_symop_operation_xyz
'x, y, z'
'-x+1/2, y, -z+1/2'
'-x, -y, -z'
'x-1/2, -y, z-1/2'

loop_
_atom_site_label
_atom_site_type_symbol
_atom_site_fract_x
_atom_site_fract_y
_atom_site_fract_z
_atom_site_U_iso_or_equiv
_atom_site_adp_type
_atom_site_occupancy
_atom_site_site_symmetry_order
_atom_site_calc_flag
_atom_site_refinement_flags_posn
_atom_site_refinement_flags_adp
_atom_site_refinement_flags_occupancy
_atom_site_disorder_assembly
_atom_site_disorder_group
S1E S 0.47983(7) 0.68135(8) 0.79831(7) 0.0505(4) Uani 1 1 d D . . . .
S2E S 0.61992(8) 0.68181(9) 0.79726(7) 0.0545(5) Uani 1 1 d D . . . .
S3E S 0.49219(7) 0.83155(8) 0.80165(6) 0.0459(4) Uani 1 1 d . . . . .
S4E S 0.60957(7) 0.83241(8) 0.80067(6) 0.0471(4) Uani 1 1 d . . . . .
S5E S 0.48846(7) 0.99563(8) 0.79649(7) 0.0515(4) Uani 1 1 d . . . . .
S6E S 0.60676(7) 0.99828(8) 0.79781(6) 0.0491(4) Uani 1 1 d . . . . .
S7E S 0.47309(8) 1.14527(10) 0.78941(7) 0.0621(5) Uani 1 1 d D . . . .
S8E S 0.61337(9) 1.14701(10) 0.79077(8) 0.0650(6) Uani 1 1 d D . . . .
C1E C 0.5162(11) 0.6198(13) 0.7759(17) 0.064(10) Uani 0.40(4) 1 d D . P A 1
H1EA H 0.516464 0.578197 0.792632 0.077 Uiso 0.40(4) 1 calc R U P A 1
H1EB H 0.490745 0.610821 0.746120 0.077 Uiso 0.40(4) 1 calc R U P A 1
C2E C 0.5653(9) 0.6226(16) 0.7718(10) 0.057(7) Uani 0.40(4) 1 d D . P A 1
H2EA H 0.558858 0.626658 0.740154 0.068 Uiso 0.40(4) 1 calc R U P A 1
H2EB H 0.581767 0.577585 0.780315 0.068 Uiso 0.40(4) 1 calc R U P A 1
C3E C 0.5235(3) 0.7515(3) 0.8004(2) 0.0405(15) Uani 1 1 d . . . . .
C4E C 0.5779(3) 0.7516(3) 0.7997(2) 0.0391(14) Uani 1 1 d . . . . .
C5E C 0.5507(3) 0.8788(3) 0.8006(2) 0.0397(14) Uani 1 1 d . . . . .
C6E C 0.5491(3) 0.9494(3) 0.7985(2) 0.0427(15) Uani 1 1 d . . . . .
C7E C 0.5175(3) 1.0753(3) 0.7928(2) 0.0430(15) Uani 1 1 d . . . . .
C8E C 0.5722(3) 1.0765(3) 0.7936(2) 0.0440(15) Uani 1 1 d . . . . .
C9E C 0.5237(4) 1.2127(4) 0.8041(3) 0.094(4) Uani 1 1 d D . . . .
H9EA H 0.502711 1.255444 0.797105 0.112 Uiso 1 1 calc R U . . .
H9EB H 0.540874 1.211311 0.836082 0.112 Uiso 1 1 calc R U . . .
C10E C 0.5683(4) 1.2176(4) 0.7862(3) 0.089(3) Uani 1 1 d D . . . .
H10A H 0.591531 1.256486 0.800090 0.107 Uiso 1 1 calc R U . . .
H10B H 0.551786 1.228311 0.754874 0.107 Uiso 1 1 calc R U . . .
C11E C 0.5288(7) 0.6123(7) 0.8059(12) 0.074(6) Uani 0.60(4) 1 d D . P A 2
H11A H 0.542888 0.603436 0.837600 0.088 Uiso 0.60(4) 1 calc R U P A 2
H11B H 0.506637 0.572388 0.792410 0.088 Uiso 0.60(4) 1 calc R U P A 2
C12E C 0.5718(9) 0.6125(9) 0.7929(14) 0.093(10) Uani 0.60(4) 1 d D . P A 2
H12A H 0.557705 0.600685 0.761675 0.111 Uiso 0.60(4) 1 calc R U P A 2
H12B H 0.594841 0.573985 0.807796 0.111 Uiso 0.60(4) 1 calc R U P A 2
S1C S 0.35559(7) 0.85126(9) 0.67890(7) 0.0515(5) Uani 1 1 d . . . . .
S2C S 0.49648(8) 0.85188(10) 0.68112(8) 0.0614(5) Uani 1 1 d . . . . .
S3C S 0.36155(7) 0.99949(8) 0.66679(6) 0.0475(4) Uani 1 1 d . . . . .
S4C S 0.47985(7) 1.00094(8) 0.66799(6) 0.0494(4) Uani 1 1 d . . . . .
S5C S 0.36084(7) 1.16651(8) 0.66638(6) 0.0468(4) Uani 1 1 d . . . . .
S6C S 0.47826(7) 1.16474(8) 0.66516(6) 0.0494(4) Uani 1 1 d . . . . .
S7C S 0.35792(7) 1.31673(8) 0.68026(7) 0.0513(5) Uani 1 1 d D . . . .
S8C S 0.49664(8) 1.31399(9) 0.67648(7) 0.0567(5) Uani 1 1 d D . . . .
C1C C 0.4028(3) 0.7797(3) 0.6857(3) 0.0557(19) Uani 1 1 d . . . . .
H1CA H 0.422925 0.773991 0.717123 0.067 Uiso 1 1 calc R U . . .
H1CB H 0.380271 0.738650 0.675582 0.067 Uiso 1 1 calc R U . . .
C2C C 0.4449(3) 0.7845(3) 0.6622(3) 0.058(2) Uani 1 1 d . . . . .
H2CA H 0.424884 0.791372 0.630821 0.069 Uiso 1 1 calc R U . . .
H2CB H 0.464718 0.740978 0.665242 0.069 Uiso 1 1 calc R U . . .
C3C C 0.3970(3) 0.9214(3) 0.6749(2) 0.0433(15) Uani 1 1 d . . . . .
C4C C 0.4514(3) 0.9217(3) 0.6755(2) 0.0416(15) Uani 1 1 d . . . . .
C5C C 0.4202(3) 1.0479(3) 0.6676(2) 0.0423(15) Uani 1 1 d . . . . .
C6C C 0.4199(3) 1.1185(3) 0.6663(2) 0.0422(15) Uani 1 1 d . . . . .
C7C C 0.3966(3) 1.2458(3) 0.6728(2) 0.0397(14) Uani 1 1 d . . . . .
C8C C 0.4502(3) 1.2454(3) 0.6714(2) 0.0418(15) Uani 1 1 d . . . . .
C9C C 0.4158(7) 1.3739(12) 0.7054(11) 0.076(8) Uani 0.55(3) 1 d D . P B 1
H9CA H 0.400802 1.419270 0.695838 0.092 Uiso 0.55(3) 1 calc R U P B 1
H9CB H 0.420857 1.371833 0.736911 0.092 Uiso 0.55(3) 1 calc R U P B 1
C10C C 0.4646(6) 1.3751(10) 0.7034(9) 0.058(5) Uani 0.55(3) 1 d D . P B 1
H10C H 0.489369 1.377029 0.733990 0.070 Uiso 0.55(3) 1 calc R U P B 1
H10D H 0.468228 1.419210 0.690443 0.070 Uiso 0.55(3) 1 calc R U P B 1
C11C C 0.4017(8) 1.3865(7) 0.6739(13) 0.058(7) Uani 0.45(3) 1 d D . P B 2
H11C H 0.381497 1.407134 0.645419 0.070 Uiso 0.45(3) 1 calc R U P B 2
H11D H 0.400787 1.420011 0.696193 0.070 Uiso 0.45(3) 1 calc R U P B 2
C12C C 0.4511(9) 1.3834(8) 0.6753(14) 0.062(8) Uani 0.45(3) 1 d D . P B 2
H12C H 0.471247 1.410222 0.701276 0.075 Uiso 0.45(3) 1 calc R U P B 2
H12D H 0.452299 1.410456 0.650043 0.075 Uiso 0.45(3) 1 calc R U P B 2
Fe01 Fe 0.59880(5) 0.50626(5) 0.65805(4) 0.0470(3) Uani 1 1 d . . . . .
O1 O 0.66572(19) 0.5311(2) 0.70985(17) 0.0572(13) Uani 1 1 d . . . . .
O2 O 0.5865(2) 0.4413(2) 0.70616(16) 0.0547(12) Uani 1 1 d . . . . .
O3 O 0.7075(2) 0.4795(3) 0.8233(2) 0.0794(17) Uani 1 1 d . . . . .
O4 O 0.6378(3) 0.3487(3) 0.8651(2) 0.091(2) Uani 1 1 d . . . . .
H4 H 0.605097 0.361935 0.859995 0.137 Uiso 1 1 calc R U . . .
O5 O 0.6345(2) 0.4329(2) 0.63304(17) 0.0572(13) Uani 1 1 d . . . . .
O6 O 0.6273(2) 0.5632(2) 0.61842(17) 0.0590(13) Uani 1 1 d . . . . .
O7 O 0.6844(2) 0.4151(3) 0.58788(19) 0.0711(15) Uani 1 1 d . . . . .
O8 O 0.6783(3) 0.5559(3) 0.5730(2) 0.0855(19) Uani 1 1 d . . . . .
O9 O 0.5541(2) 0.5846(2) 0.67069(17) 0.0589(13) Uani 1 1 d . . . . .
O10 O 0.5212(2) 0.4810(3) 0.61823(17) 0.0633(14) Uani 1 1 d . . . . .
O11 O 0.4663(2) 0.6237(3) 0.6553(2) 0.088(2) Uani 1 1 d . . . . .
O12 O 0.4307(3) 0.5107(3) 0.6008(2) 0.103(2) Uani 1 1 d . . . . .
C11 C 0.7060(3) 0.5114(4) 0.7852(3) 0.068(2) Uani 1 1 d . . . . .
H11 H 0.734496 0.542955 0.786456 0.082 Uiso 1 1 calc R U . . .
C12 C 0.6671(3) 0.5007(4) 0.7464(3) 0.0536(17) Uani 1 1 d . . . . .
C13 C 0.6230(3) 0.4512(3) 0.7438(2) 0.0500(16) Uani 1 1 d . . . . .
C14 C 0.6239(3) 0.4180(4) 0.7819(3) 0.0594(19) Uani 1 1 d . . . . .
H14 H 0.596188 0.385549 0.781194 0.071 Uiso 1 1 calc R U . . .
C15 C 0.6662(3) 0.4327(4) 0.8219(3) 0.070(2) Uani 1 1 d . . . . .
C16 C 0.6733(4) 0.4054(5) 0.8668(3) 0.079(2) Uani 1 1 d . . . . .
H16A H 0.712475 0.391720 0.880836 0.095 Uiso 1 1 calc R U . . .
H16B H 0.664694 0.441177 0.884821 0.095 Uiso 1 1 calc R U . . .
C17 C 0.6593(3) 0.4526(4) 0.6064(2) 0.0497(16) Uani 1 1 d . . . . .
C18 C 0.6552(3) 0.5317(4) 0.5976(2) 0.0511(16) Uani 1 1 d . . . . .
C19 C 0.5014(3) 0.5820(4) 0.6515(3) 0.0581(18) Uani 1 1 d . . . . .
C20 C 0.4818(3) 0.5202(4) 0.6205(3) 0.0632(19) Uani 1 1 d . . . . .
Fe02 Fe 0.39669(5) 0.48814(6) 0.83180(4) 0.0522(3) Uani 1 1 d . . . . .
O13 O 0.32890(19) 0.4611(2) 0.78086(18) 0.0592(13) Uani 1 1 d . . . . .
O14 O 0.4046(2) 0.5534(2) 0.78297(16) 0.0555(12) Uani 1 1 d . . . . .
O15 O 0.2867(2) 0.5096(3) 0.6662(2) 0.0792(17) Uani 1 1 d . . . . .
O16 O 0.3531(3) 0.6425(3) 0.6217(3) 0.101(2) Uani 1 1 d . . . . .
H16 H 0.386345 0.630432 0.629270 0.152 Uiso 1 1 calc R U . . .
O17 O 0.4762(2) 0.5137(2) 0.86955(17) 0.0619(13) Uani 1 1 d . . . . .
O18 O 0.4409(2) 0.4095(3) 0.81707(19) 0.0683(15) Uani 1 1 d . . . . .
O19 O 0.5661(2) 0.4827(3) 0.8837(2) 0.107(2) Uani 1 1 d . . . . .
O20 O 0.5261(3) 0.3688(3) 0.8311(3) 0.104(2) Uani 1 1 d . . . . .
O21 O 0.3636(2) 0.5628(2) 0.85884(17) 0.0597(13) Uani 1 1 d . . . . .
O22 O 0.3727(2) 0.4318(2) 0.87477(17) 0.0597(13) Uani 1 1 d . . . . .
O23 O 0.3205(2) 0.5803(3) 0.90843(18) 0.0703(15) Uani 1 1 d . . . . .
O24 O 0.3334(3) 0.4418(3) 0.9278(2) 0.097(2) Uani 1 1 d . . . . .
C21 C 0.2871(3) 0.4773(4) 0.7043(3) 0.069(2) Uani 1 1 d . . . . .
H21 H 0.259392 0.444720 0.703227 0.083 Uiso 1 1 calc R U . . .
C22 C 0.3265(3) 0.4917(4) 0.7433(3) 0.0552(17) Uani 1 1 d . . . . .
C23 C 0.3689(3) 0.5429(4) 0.7447(3) 0.0522(16) Uani 1 1 d . . . . .
C24 C 0.3666(3) 0.5748(3) 0.7058(2) 0.0525(17) Uani 1 1 d . . . . .
H24 H 0.392941 0.608701 0.706151 0.063 Uiso 1 1 calc R U . . .
C25 C 0.3266(3) 0.5581(4) 0.6665(3) 0.067(2) Uani 1 1 d . . . . .
C26 C 0.3183(4) 0.5848(5) 0.6213(3) 0.082(3) Uani 1 1 d . . . . .
H26A H 0.326957 0.548761 0.603412 0.099 Uiso 1 1 calc R U . . .
H26B H 0.278928 0.597541 0.607631 0.099 Uiso 1 1 calc R U . . .
C27 C 0.5149(3) 0.4743(4) 0.8664(3) 0.064(2) Uani 1 1 d . . . . .
C28 C 0.4937(3) 0.4121(4) 0.8358(3) 0.061(2) Uani 1 1 d . . . . .
C29 C 0.3438(3) 0.5442(4) 0.8887(2) 0.0492(16) Uani 1 1 d . . . . .
C30 C 0.3498(3) 0.4641(4) 0.8985(3) 0.0555(18) Uani 1 1 d . . . . .
S1A S 0.36815(8) 0.85370(9) 0.54616(7) 0.0562(5) Uani 1 1 d . . . . .
S2A S 0.22917(7) 0.85288(9) 0.54992(6) 0.0514(4) Uani 1 1 d . . . . .
S3A S 0.35451(7) 1.00302(9) 0.54229(6) 0.0496(4) Uani 1 1 d . . . . .
S4A S 0.23765(7) 1.00248(9) 0.54434(6) 0.0493(4) Uani 1 1 d . . . . .
S5A S 0.35583(7) 1.16734(9) 0.54389(6) 0.0506(4) Uani 1 1 d . . . . .
S6A S 0.23832(7) 1.16964(9) 0.54409(6) 0.0498(4) Uani 1 1 d . . . . .
S7A S 0.37295(8) 1.31762(9) 0.55385(7) 0.0601(5) Uani 1 1 d . . . . .
S8A S 0.23203(8) 1.31896(9) 0.55410(7) 0.0539(5) Uani 1 1 d . . . . .
C1A C 0.3192(3) 0.7838(4) 0.5351(3) 0.059(2) Uani 1 1 d . . . . .
H1AA H 0.296794 0.784747 0.503911 0.070 Uiso 1 1 calc R U . . .
H1AB H 0.340453 0.741211 0.540635 0.070 Uiso 1 1 calc R U . . .
C2A C 0.2803(3) 0.7838(4) 0.5616(3) 0.068(2) Uani 1 1 d . . . . .
H2AA H 0.302820 0.785932 0.592798 0.082 Uiso 1 1 calc R U . . .
H2AB H 0.259979 0.740577 0.556761 0.082 Uiso 1 1 calc R U . . .
C3A C 0.3248(3) 0.9235(3) 0.5459(2) 0.0406(15) Uani 1 1 d . . . . .
C4A C 0.2708(3) 0.9229(3) 0.5471(2) 0.0413(15) Uani 1 1 d . . . . .
C5A C 0.2962(3) 1.0509(3) 0.5441(2) 0.0410(15) Uani 1 1 d . . . . .
C6A C 0.2970(3) 1.1210(3) 0.5445(2) 0.0431(15) Uani 1 1 d . . . . .
C7A C 0.3272(3) 1.2482(3) 0.5491(2) 0.0486(17) Uani 1 1 d . . . . .
C8A C 0.2732(3) 1.2483(3) 0.5500(2) 0.0435(15) Uani 1 1 d . . . . .
C9A C 0.3237(3) 1.3872(3) 0.5395(3) 0.062(2) Uani 1 1 d . . . . .
H9AA H 0.344673 1.430005 0.544875 0.074 Uiso 1 1 calc R U . . .
H9AB H 0.302941 1.384737 0.507960 0.074 Uiso 1 1 calc R U . . .
C10A C 0.2821(3) 1.3882(4) 0.5645(3) 0.062(2) Uani 1 1 d . . . . .
H10E H 0.261058 1.430943 0.557725 0.074 Uiso 1 1 calc R U . . .
H10F H 0.303233 1.388647 0.595997 0.074 Uiso 1 1 calc R U . . .
S1B S 0.49420(7) 0.76550(9) 0.56667(6) 0.0511(4) Uani 1 1 d . . . . .
S2B S 0.63267(8) 0.76539(9) 0.56166(7) 0.0543(5) Uani 1 1 d . . . . .
S3B S 0.50531(7) 0.91538(9) 0.56451(7) 0.0540(5) Uani 1 1 d . . . . .
S4B S 0.62146(7) 0.91474(9) 0.56153(7) 0.0520(5) Uani 1 1 d . . . . .
S5B S 0.50539(7) 1.08143(9) 0.56416(7) 0.0527(5) Uani 1 1 d . . . . .
S6B S 0.62214(7) 1.08012(9) 0.56201(7) 0.0523(5) Uani 1 1 d . . . . .
S7B S 0.49504(8) 1.23058(9) 0.56553(7) 0.0552(5) Uani 1 1 d . . . . .
S8B S 0.63397(8) 1.23072(9) 0.56157(7) 0.0531(5) Uani 1 1 d . . . . .
C1B C 0.5431(3) 0.6952(3) 0.5757(2) 0.0449(16) Uani 1 1 d . . . . .
H1BA H 0.566194 0.694876 0.606747 0.054 Uiso 1 1 calc R U . . .
H1BB H 0.521678 0.652728 0.569769 0.054 Uiso 1 1 calc R U . . .
C2B C 0.5819(3) 0.6964(3) 0.5479(2) 0.0454(16) Uani 1 1 d . . . . .
H2BA H 0.559036 0.700506 0.516847 0.054 Uiso 1 1 calc R U . . .
H2BB H 0.602043 0.653141 0.551489 0.054 Uiso 1 1 calc R U . . .
C3B C 0.5364(3) 0.8353(3) 0.5647(2) 0.0417(15) Uani 1 1 d . . . . .
C4B C 0.5903(3) 0.8359(3) 0.5630(2) 0.0424(15) Uani 1 1 d . . . . .
C5B C 0.5639(2) 0.9632(3) 0.5635(2) 0.0406(15) Uani 1 1 d . . . . .
C6B C 0.5636(3) 1.0333(3) 0.5633(2) 0.0424(16) Uani 1 1 d . . . . .
C7B C 0.5378(3) 1.1609(3) 0.5641(2) 0.0422(15) Uani 1 1 d . . . . .
C8B C 0.5911(3) 1.1607(3) 0.5627(2) 0.0427(15) Uani 1 1 d . . . . .
C9B C 0.5442(3) 1.3007(3) 0.5756(2) 0.0495(17) Uani 1 1 d . . . . .
H9BA H 0.523146 1.343428 0.569636 0.059 Uiso 1 1 calc R U . . .
H9BB H 0.567096 1.300575 0.606692 0.059 Uiso 1 1 calc R U . . .
C10B C 0.5831(3) 1.2981(3) 0.5476(2) 0.0513(18) Uani 1 1 d . . . . .
H10G H 0.602976 1.341534 0.550494 0.062 Uiso 1 1 calc R U . . .
H10H H 0.560120 1.293046 0.516681 0.062 Uiso 1 1 calc R U . . .
S1F S 0.27825(8) 0.76446(8) 0.85432(6) 0.0514(5) Uani 1 1 d . . . . .
S2F S 0.34090(7) 0.76532(8) 0.76994(6) 0.0458(4) Uani 1 1 d . . . . .
S3F S 0.28775(8) 0.91461(8) 0.85033(6) 0.0490(4) Uani 1 1 d . . . . .
S4F S 0.33538(8) 0.91492(8) 0.77710(6) 0.0503(4) Uani 1 1 d . . . . .
S5F S 0.28709(8) 1.08072(8) 0.84923(6) 0.0493(4) Uani 1 1 d . . . . .
S6F S 0.33363(8) 1.07871(8) 0.77557(6) 0.0501(4) Uani 1 1 d . . . . .
S7F S 0.28091(8) 1.22993(8) 0.85490(6) 0.0479(4) Uani 1 1 d . . . . .
S8F S 0.33852(8) 1.22819(8) 0.76723(6) 0.0487(4) Uani 1 1 d . . . . .
C1F C 0.2845(3) 0.6948(3) 0.8192(2) 0.0438(16) Uani 1 1 d . . . . .
H1FA H 0.282945 0.651810 0.834190 0.053 Uiso 1 1 calc R U . . .
H1FB H 0.252282 0.695932 0.792143 0.053 Uiso 1 1 calc R U . . .
C2F C 0.3378(3) 0.6965(3) 0.8073(2) 0.0471(17) Uani 1 1 d . . . . .
H2FA H 0.341767 0.653107 0.793726 0.057 Uiso 1 1 calc R U . . .
H2FB H 0.369779 0.701010 0.834403 0.057 Uiso 1 1 calc R U . . .
C3F C 0.2977(3) 0.8340(3) 0.8285(2) 0.0375(14) Uani 1 1 d . . . . .
C4F C 0.3211(2) 0.8350(3) 0.7957(2) 0.0397(15) Uani 1 1 d . . . . .
C5F C 0.3100(3) 0.9622(3) 0.8130(2) 0.0431(15) Uani 1 1 d . . . . .
C6F C 0.3099(3) 1.0319(3) 0.8123(2) 0.0400(14) Uani 1 1 d . . . . .
C7F C 0.2985(3) 1.1602(3) 0.8279(2) 0.0368(14) Uani 1 1 d . . . . .
C8F C 0.3214(3) 1.1588(3) 0.7950(2) 0.0384(14) Uani 1 1 d . . . . .
C9F C 0.2887(3) 1.3010(3) 0.8207(2) 0.0450(16) Uani 1 1 d . . . . .
H9FA H 0.254947 1.303647 0.794780 0.054 Uiso 1 1 calc R U . . .
H9FB H 0.291082 1.343233 0.837314 0.054 Uiso 1 1 calc R U . . .
C10F C 0.3396(3) 1.2961(3) 0.8055(2) 0.0501(17) Uani 1 1 d . . . . .
H10I H 0.372886 1.290325 0.831400 0.060 Uiso 1 1 calc R U . . .
H10J H 0.343655 1.339259 0.791659 0.060 Uiso 1 1 calc R U . . .
S1G S 0.41124(8) 0.76776(9) 0.98247(6) 0.0507(4) Uani 1 1 d . . . . .
S2G S 0.46813(8) 0.76602(9) 0.89483(6) 0.0507(4) Uani 1 1 d . . . . .
S3G S 0.41562(8) 0.91821(9) 0.97411(6) 0.0529(5) Uani 1 1 d . . . . .
S4G S 0.46046(8) 0.91539(9) 0.89931(6) 0.0528(5) Uani 1 1 d . . . . .
S5G S 0.41288(9) 1.08264(9) 0.97154(7) 0.0553(5) Uani 1 1 d . . . . .
S6G S 0.45806(8) 1.08216(9) 0.89697(6) 0.0507(4) Uani 1 1 d . . . . .
S7G S 0.41177(8) 1.23202(9) 0.98086(6) 0.0512(4) Uani 1 1 d . . . . .
S8G S 0.46958(8) 1.23225(9) 0.89337(6) 0.0525(5) Uani 1 1 d . . . . .
C1G C 0.4086(3) 0.6997(3) 0.9437(2) 0.0541(19) Uani 1 1 d . . . . .
H1GA H 0.404353 0.656384 0.957385 0.065 Uiso 1 1 calc R U . . .
H1GB H 0.375237 0.705955 0.917896 0.065 Uiso 1 1 calc R U . . .
C2G C 0.4588(3) 0.6952(3) 0.9288(2) 0.0501(18) Uani 1 1 d . . . . .
H2GA H 0.456366 0.653025 0.912151 0.060 Uiso 1 1 calc R U . . .
H2GB H 0.492323 0.692154 0.954869 0.060 Uiso 1 1 calc R U . . .
C3G C 0.4287(3) 0.8376(3) 0.9552(2) 0.0414(15) Uani 1 1 d . . . . .
C4G C 0.4504(3) 0.8356(3) 0.9221(2) 0.0384(14) Uani 1 1 d . . . . .
C5G C 0.4379(2) 0.9644(3) 0.9363(2) 0.0424(16) Uani 1 1 d . . . . .
C6G C 0.4371(3) 1.0344(3) 0.9354(2) 0.0450(16) Uani 1 1 d . . . . .
C7G C 0.4280(3) 1.1626(3) 0.9531(2) 0.0414(15) Uani 1 1 d . . . . .
C8G C 0.4497(3) 1.1623(3) 0.9199(2) 0.0412(15) Uani 1 1 d . . . . .
C9G C 0.4109(3) 1.3004(3) 0.9426(2) 0.0458(16) Uani 1 1 d . . . . .
H9GA H 0.377821 1.295076 0.916405 0.055 Uiso 1 1 calc R U . . .
H9GB H 0.407376 1.343815 0.956310 0.055 Uiso 1 1 calc R U . . .
C10G C 0.4631(3) 1.3027(3) 0.9283(2) 0.0465(17) Uani 1 1 d . . . . .
H10K H 0.496381 1.303282 0.954605 0.056 Uiso 1 1 calc R U . . .
H10L H 0.462806 1.345356 0.912417 0.056 Uiso 1 1 calc R U . . .
S1D S 0.61736(7) 0.76444(9) 0.68849(6) 0.0487(4) Uani 1 1 d . . . . .
S2D S 0.75453(7) 0.76438(8) 0.68069(7) 0.0503(4) Uani 1 1 d . . . . .
S3D S 0.63024(7) 0.91511(9) 0.68973(7) 0.0529(5) Uani 1 1 d . . . . .
S4D S 0.74628(7) 0.91304(9) 0.68598(7) 0.0530(5) Uani 1 1 d . . . . .
S5D S 0.63087(7) 1.07963(9) 0.68819(7) 0.0528(5) Uani 1 1 d . . . . .
S6D S 0.74825(7) 1.07898(8) 0.68741(7) 0.0507(5) Uani 1 1 d . . . . .
S7D S 0.61902(8) 1.22865(9) 0.68729(7) 0.0566(5) Uani 1 1 d . . . . .
S8D S 0.75951(7) 1.22974(8) 0.68638(6) 0.0485(4) Uani 1 1 d . . . . .
C1D C 0.6688(3) 0.6974(3) 0.7029(2) 0.0417(15) Uani 1 1 d . . . . .
H1DA H 0.692446 0.703726 0.733550 0.050 Uiso 1 1 calc R U . . .
H1DB H 0.649264 0.653898 0.701117 0.050 Uiso 1 1 calc R U . . .
C2D C 0.7066(3) 0.6934(3) 0.6742(2) 0.0441(16) Uani 1 1 d . . . . .
H2DA H 0.682916 0.690917 0.643363 0.053 Uiso 1 1 calc R U . . .
H2DB H 0.728495 0.651350 0.681176 0.053 Uiso 1 1 calc R U . . .
C3D C 0.6597(3) 0.8345(3) 0.6870(2) 0.0381(14) Uani 1 1 d . . . . .
C4D C 0.7131(3) 0.8338(3) 0.6845(2) 0.0375(14) Uani 1 1 d . . . . .
C5D C 0.6895(3) 0.9617(3) 0.6880(2) 0.0399(14) Uani 1 1 d . . . . .
C6D C 0.6890(3) 1.0325(3) 0.6875(2) 0.0391(14) Uani 1 1 d . . . . .
C7D C 0.6629(3) 1.1591(3) 0.6878(2) 0.0413(15) Uani 1 1 d . . . . .
C8D C 0.7165(3) 1.1591(3) 0.6868(2) 0.0405(15) Uani 1 1 d . . . . .
C9D C 0.6682(3) 1.2987(3) 0.7000(2) 0.0499(18) Uani 1 1 d . . . . .
H9DA H 0.647053 1.341347 0.694071 0.060 Uiso 1 1 calc R U . . .
H9DB H 0.689373 1.297466 0.731480 0.060 Uiso 1 1 calc R U . . .
C10D C 0.7094(3) 1.2985(3) 0.6744(2) 0.0486(17) Uani 1 1 d . . . . .
H10M H 0.730197 1.341486 0.680120 0.058 Uiso 1 1 calc R U . . .
H10N H 0.688037 1.297187 0.642985 0.058 Uiso 1 1 calc R U . . .
S1H S 0.60044(8) 0.67697(9) 0.92346(7) 0.0586(5) Uani 1 1 d . . . . .
S2H S 0.74154(8) 0.67841(9) 0.92321(7) 0.0547(5) Uani 1 1 d . . . . .
S3H S 0.61042(7) 0.82803(9) 0.92123(6) 0.0475(4) Uani 1 1 d . . . . .
S4H S 0.72819(7) 0.82777(9) 0.92188(6) 0.0503(4) Uani 1 1 d . . . . .
S5H S 0.61130(7) 0.99406(9) 0.92151(6) 0.0504(4) Uani 1 1 d . . . . .
S6H S 0.72816(7) 0.99271(9) 0.91998(6) 0.0499(4) Uani 1 1 d . . . . .
S7H S 0.60177(7) 1.14342(9) 0.92439(6) 0.0515(5) Uani 1 1 d . . . . .
S8H S 0.74220(8) 1.14187(9) 0.92305(7) 0.0559(5) Uani 1 1 d . . . . .
C1H C 0.6519(3) 0.6093(3) 0.9390(3) 0.060(2) Uani 1 1 d . . . . .
H1HA H 0.673375 0.614354 0.970252 0.072 Uiso 1 1 calc R U . . .
H1HB H 0.632020 0.565790 0.935431 0.072 Uiso 1 1 calc R U . . .
C2H C 0.6925(3) 0.6069(3) 0.9131(3) 0.060(2) Uani 1 1 d . . . . .
H2HA H 0.671015 0.605636 0.881734 0.073 Uiso 1 1 calc R U . . .
H2HB H 0.714155 0.564667 0.920338 0.073 Uiso 1 1 calc R U . . .
C3H C 0.6428(3) 0.7476(3) 0.9225(2) 0.0443(16) Uani 1 1 d . . . . .
C4H C 0.6968(3) 0.7472(3) 0.9227(2) 0.0448(16) Uani 1 1 d . . . . .
C5H C 0.6692(3) 0.8749(3) 0.9219(2) 0.0430(15) Uani 1 1 d . . . . .
C6H C 0.6697(3) 0.9459(3) 0.9213(2) 0.0439(15) Uani 1 1 d . . . . .
C7H C 0.6441(3) 1.0728(3) 0.9231(2) 0.0400(15) Uani 1 1 d . . . . .
C8H C 0.6985(3) 1.0723(3) 0.9230(2) 0.0414(15) Uani 1 1 d . . . . .
C9H C 0.6521(3) 1.2134(4) 0.9345(2) 0.0545(18) Uani 1 1 d . . . . .
H9HA H 0.631273 1.256236 0.927750 0.065 Uiso 1 1 calc R U . . .
H9HB H 0.674044 1.213876 0.965773 0.065 Uiso 1 1 calc R U . . .
C10H C 0.6918(3) 1.2102(3) 0.9083(2) 0.0531(18) Uani 1 1 d . . . . .
H10O H 0.712231 1.253335 0.911851 0.064 Uiso 1 1 calc R U . . .
H10P H 0.669852 1.205614 0.877124 0.064 Uiso 1 1 calc R U . . .

loop_
_atom_site_aniso_label
_atom_site_aniso_U_11
_atom_site_aniso_U_22
_atom_site_aniso_U_33
_atom_site_aniso_U_23
_atom_site_aniso_U_13
_atom_site_aniso_U_12
S1E 0.0494(9) 0.0300(9) 0.0827(13) -0.0009(8) 0.0362(9) -0.0032(8)
S2E 0.0494(10) 0.0322(9) 0.0925(14) 0.0013(9) 0.0377(10) 0.0003(8)
S3E 0.0435(8) 0.0306(9) 0.0707(12) -0.0027(8) 0.0281(8) -0.0037(7)
S4E 0.0413(8) 0.0316(9) 0.0736(12) -0.0001(8) 0.0257(8) -0.0009(7)
S5E 0.0425(9) 0.0330(9) 0.0867(13) 0.0005(9) 0.0315(9) -0.0016(8)
S6E 0.0407(9) 0.0304(9) 0.0815(13) 0.0003(8) 0.0270(8) -0.0024(7)
S7E 0.0576(11) 0.0398(10) 0.0926(16) 0.0027(10) 0.0292(11) 0.0145(9)
S8E 0.0621(12) 0.0350(10) 0.1078(17) 0.0002(10) 0.0414(12) -0.0126(9)
C1E 0.058(11) 0.027(10) 0.12(3) -0.012(14) 0.052(15) -0.009(9)
C2E 0.053(9) 0.063(14) 0.067(16) -0.033(13) 0.035(10) -0.017(10)
C3E 0.043(3) 0.035(3) 0.047(4) 0.005(3) 0.019(3) -0.002(3)
C4E 0.041(3) 0.031(3) 0.050(4) -0.005(3) 0.021(3) -0.008(3)
C5E 0.041(3) 0.035(3) 0.046(4) -0.007(3) 0.019(3) -0.002(3)
C6E 0.040(3) 0.035(3) 0.055(4) 0.000(3) 0.019(3) -0.002(3)
C7E 0.043(3) 0.029(3) 0.060(4) 0.001(3) 0.021(3) 0.003(3)
C8E 0.046(3) 0.030(3) 0.057(4) 0.003(3) 0.019(3) -0.003(3)
C9E 0.126(8) 0.030(4) 0.171(10) -0.014(5) 0.111(8) -0.012(5)
C10E 0.075(6) 0.050(5) 0.151(10) 0.013(6) 0.051(6) 0.019(5)
C11E 0.071(10) 0.051(8) 0.113(18) 0.027(10) 0.049(11) 0.000(8)
C12E 0.097(13) 0.029(7) 0.18(3) -0.038(13) 0.085(16) -0.019(9)
S1C 0.0484(9) 0.0324(9) 0.0796(13) 0.0005(9) 0.0289(9) -0.0055(8)
S2C 0.0519(10) 0.0393(10) 0.1019(16) 0.0107(10) 0.0372(11) 0.0131(9)
S3C 0.0382(8) 0.0284(9) 0.0800(12) -0.0001(8) 0.0248(8) 0.0022(7)
S4C 0.0421(9) 0.0300(9) 0.0853(13) 0.0011(8) 0.0335(9) 0.0009(7)
S5C 0.0431(9) 0.0312(9) 0.0697(12) -0.0007(8) 0.0230(8) 0.0005(7)
S6C 0.0485(9) 0.0302(9) 0.0805(13) -0.0017(8) 0.0364(9) -0.0002(8)
S7C 0.0492(9) 0.0292(9) 0.0871(14) 0.0055(9) 0.0382(9) 0.0040(8)
S8C 0.0522(10) 0.0303(9) 0.1007(15) 0.0009(9) 0.0428(10) -0.0023(8)
C1C 0.063(5) 0.030(4) 0.081(5) 0.003(4) 0.033(4) 0.006(3)
C2C 0.070(5) 0.034(4) 0.080(6) -0.005(4) 0.038(4) -0.001(4)
C3C 0.045(3) 0.032(3) 0.058(4) -0.001(3) 0.024(3) 0.002(3)
C4C 0.042(3) 0.033(3) 0.053(4) 0.002(3) 0.020(3) 0.001(3)
C5C 0.046(4) 0.033(3) 0.051(4) -0.001(3) 0.020(3) 0.000(3)
C6C 0.041(3) 0.030(3) 0.060(4) 0.002(3) 0.022(3) 0.000(3)
C7C 0.047(3) 0.027(3) 0.050(4) 0.004(3) 0.022(3) -0.001(3)
C8C 0.045(3) 0.029(3) 0.059(4) 0.008(3) 0.028(3) 0.009(3)
C9C 0.076(9) 0.050(11) 0.123(19) -0.041(13) 0.060(11) 0.008(9)
C10C 0.057(8) 0.035(9) 0.086(13) -0.025(9) 0.027(9) 0.003(7)
C11C 0.048(8) 0.022(7) 0.11(2) -0.008(10) 0.035(11) 0.005(7)
C12C 0.053(9) 0.029(8) 0.12(2) 0.014(11) 0.046(13) 0.003(8)
Fe01 0.0466(6) 0.0305(6) 0.0666(7) 0.0040(5) 0.0219(5) -0.0001(5)
O1 0.042(3) 0.051(3) 0.076(3) 0.010(3) 0.015(2) -0.006(2)
O2 0.053(3) 0.044(3) 0.070(3) 0.003(2) 0.024(2) -0.005(2)
O3 0.055(3) 0.093(5) 0.088(4) 0.000(3) 0.020(3) -0.011(3)
O4 0.078(4) 0.092(5) 0.104(5) 0.031(4) 0.031(4) 0.014(4)
O5 0.073(3) 0.031(3) 0.078(4) 0.011(2) 0.040(3) 0.007(2)
O6 0.070(3) 0.033(3) 0.082(4) 0.010(2) 0.035(3) 0.000(2)
O7 0.075(4) 0.059(3) 0.094(4) -0.001(3) 0.048(3) 0.003(3)
O8 0.094(4) 0.063(4) 0.124(5) 0.025(4) 0.069(4) -0.003(3)
O9 0.058(3) 0.041(3) 0.079(4) -0.005(2) 0.024(3) 0.003(2)
O10 0.063(3) 0.053(3) 0.071(3) -0.005(3) 0.018(3) -0.003(3)
O11 0.056(3) 0.059(4) 0.153(6) -0.006(4) 0.039(4) 0.013(3)
O12 0.060(3) 0.089(5) 0.141(6) -0.009(4) 0.007(4) -0.005(3)
C11 0.065(5) 0.061(5) 0.076(4) 0.003(4) 0.020(4) -0.016(4)
C12 0.043(4) 0.047(4) 0.075(4) 0.002(3) 0.025(3) 0.002(3)
C13 0.046(3) 0.038(4) 0.069(4) 0.000(3) 0.024(3) 0.008(3)
C14 0.050(4) 0.059(5) 0.074(4) 0.010(4) 0.027(3) -0.010(4)
C15 0.048(4) 0.074(6) 0.088(5) 0.011(4) 0.020(4) 0.006(4)
C16 0.075(6) 0.087(6) 0.074(5) 0.010(5) 0.023(5) 0.000(5)
C17 0.042(4) 0.045(4) 0.059(4) 0.008(3) 0.013(3) -0.001(3)
C18 0.041(4) 0.044(4) 0.066(5) 0.009(3) 0.015(3) -0.009(3)
C19 0.060(4) 0.041(4) 0.080(5) 0.014(3) 0.031(4) 0.004(3)
C20 0.055(4) 0.055(4) 0.077(5) 0.016(4) 0.018(4) -0.005(3)
Fe02 0.0491(6) 0.0355(6) 0.0756(8) 0.0012(6) 0.0253(6) -0.0027(5)
O13 0.043(2) 0.046(3) 0.087(3) 0.006(3) 0.019(2) -0.008(2)
O14 0.062(3) 0.044(3) 0.064(3) -0.001(2) 0.026(2) -0.020(2)
O15 0.050(3) 0.086(4) 0.094(4) 0.001(3) 0.013(3) -0.017(3)
O16 0.086(5) 0.081(5) 0.132(6) 0.014(4) 0.029(5) -0.002(4)
O17 0.054(3) 0.049(3) 0.079(4) -0.008(3) 0.017(3) -0.009(2)
O18 0.060(3) 0.046(3) 0.109(4) -0.018(3) 0.041(3) -0.005(3)
O19 0.048(3) 0.098(5) 0.152(6) -0.025(5) 0.001(4) -0.001(3)
O20 0.069(4) 0.064(4) 0.187(7) -0.027(4) 0.052(4) 0.003(3)
O21 0.075(3) 0.032(3) 0.082(4) 0.013(2) 0.039(3) 0.008(2)
O22 0.064(3) 0.034(3) 0.087(4) 0.010(2) 0.033(3) 0.002(2)
O23 0.083(4) 0.049(3) 0.089(4) -0.012(3) 0.042(3) -0.009(3)
O24 0.117(5) 0.062(4) 0.145(6) 0.040(4) 0.090(5) 0.019(4)
C21 0.047(4) 0.077(6) 0.082(5) 0.002(4) 0.020(4) -0.016(4)
C22 0.039(3) 0.046(4) 0.083(4) 0.008(4) 0.025(3) 0.003(3)
C23 0.053(4) 0.039(4) 0.071(4) -0.006(3) 0.028(3) -0.003(3)
C24 0.057(4) 0.040(4) 0.064(4) -0.003(3) 0.024(3) -0.007(3)
C25 0.058(4) 0.066(5) 0.083(5) -0.006(4) 0.031(4) -0.001(4)
C26 0.075(6) 0.104(7) 0.068(5) -0.003(5) 0.023(4) -0.016(5)
C27 0.051(4) 0.053(5) 0.085(6) 0.016(4) 0.016(4) -0.003(3)
C28 0.052(4) 0.042(4) 0.101(6) 0.009(4) 0.042(4) -0.004(3)
C29 0.047(4) 0.037(4) 0.061(4) 0.000(3) 0.015(3) -0.009(3)
C30 0.052(4) 0.035(4) 0.081(5) 0.012(3) 0.024(4) -0.005(3)
S1A 0.0500(10) 0.0399(10) 0.0852(14) 0.0025(9) 0.0310(10) 0.0095(9)
S2A 0.0487(9) 0.0434(10) 0.0680(12) -0.0052(9) 0.0271(9) -0.0082(8)
S3A 0.0430(9) 0.0361(10) 0.0767(12) -0.0007(9) 0.0290(8) 0.0000(8)
S4A 0.0407(8) 0.0388(10) 0.0740(12) -0.0002(8) 0.0264(8) 0.0028(8)
S5A 0.0496(9) 0.0372(10) 0.0731(12) -0.0005(9) 0.0308(9) 0.0011(8)
S6A 0.0452(9) 0.0383(10) 0.0691(12) -0.0019(8) 0.0230(8) 0.0054(8)
S7A 0.0554(11) 0.0394(10) 0.0957(15) 0.0015(10) 0.0385(11) -0.0002(9)
S8A 0.0597(11) 0.0340(9) 0.0796(13) 0.0075(9) 0.0385(10) 0.0076(8)
C1A 0.069(5) 0.041(4) 0.075(5) -0.012(4) 0.035(4) -0.009(4)
C2A 0.083(6) 0.041(4) 0.096(7) 0.004(4) 0.049(5) 0.009(4)
C3A 0.044(3) 0.036(3) 0.044(4) -0.002(3) 0.018(3) -0.003(3)
C4A 0.042(3) 0.039(4) 0.046(4) -0.002(3) 0.018(3) -0.001(3)
C5A 0.038(3) 0.036(3) 0.050(4) 0.001(3) 0.016(3) 0.006(3)
C6A 0.046(4) 0.040(3) 0.046(4) 0.002(3) 0.019(3) 0.001(3)
C7A 0.059(4) 0.037(4) 0.059(4) 0.007(3) 0.032(3) 0.006(3)
C8A 0.050(3) 0.035(3) 0.050(4) 0.003(3) 0.023(3) 0.001(3)
C9A 0.054(4) 0.035(4) 0.102(6) 0.011(4) 0.033(4) 0.004(3)
C10A 0.058(5) 0.041(4) 0.088(6) -0.010(4) 0.028(4) 0.003(4)
S1B 0.0503(10) 0.0349(9) 0.0760(13) -0.0032(9) 0.0316(9) -0.0051(8)
S2B 0.0473(9) 0.0403(10) 0.0831(14) 0.0058(9) 0.0316(9) 0.0083(8)
S3B 0.0414(9) 0.0344(9) 0.0930(15) -0.0019(9) 0.0310(9) -0.0020(8)
S4B 0.0406(9) 0.0353(9) 0.0858(14) 0.0005(9) 0.0284(9) -0.0018(8)
S5B 0.0396(9) 0.0357(10) 0.0873(14) 0.0009(9) 0.0265(9) -0.0018(8)
S6B 0.0402(8) 0.0364(9) 0.0884(14) -0.0018(9) 0.0318(9) -0.0023(8)
S7B 0.0509(10) 0.0387(10) 0.0848(14) 0.0092(9) 0.0343(10) 0.0077(8)
S8B 0.0517(10) 0.0364(9) 0.0804(13) -0.0059(9) 0.0340(9) -0.0065(8)
C1B 0.060(4) 0.037(4) 0.041(4) 0.006(3) 0.020(3) 0.001(3)
C2B 0.053(4) 0.028(3) 0.058(4) -0.001(3) 0.022(3) 0.006(3)
C3B 0.044(3) 0.029(3) 0.056(4) -0.003(3) 0.022(3) -0.004(3)
C4B 0.045(3) 0.035(3) 0.050(4) 0.001(3) 0.019(3) 0.004(3)
C5B 0.035(3) 0.031(3) 0.058(4) 0.001(3) 0.019(3) -0.002(3)
C6B 0.046(4) 0.029(3) 0.059(4) 0.001(3) 0.027(3) -0.005(3)
C7B 0.051(4) 0.035(3) 0.048(4) -0.001(3) 0.027(3) -0.004(3)
C8B 0.049(3) 0.032(3) 0.055(4) -0.002(3) 0.028(3) -0.003(3)
C9B 0.055(4) 0.032(4) 0.061(5) -0.003(3) 0.019(3) 0.004(3)
C10B 0.053(4) 0.041(4) 0.056(4) 0.004(3) 0.013(3) -0.010(3)
S1F 0.0721(12) 0.0293(9) 0.0675(12) 0.0071(8) 0.0429(10) 0.0032(8)
S2F 0.0599(10) 0.0278(8) 0.0587(11) -0.0009(8) 0.0315(9) 0.0018(8)
S3F 0.0701(11) 0.0261(8) 0.0636(11) -0.0028(8) 0.0394(9) -0.0033(8)
S4F 0.0712(12) 0.0255(8) 0.0686(12) -0.0004(8) 0.0425(10) -0.0030(8)
S5F 0.0726(12) 0.0266(8) 0.0619(11) 0.0008(8) 0.0401(10) -0.0021(8)
S6F 0.0703(11) 0.0290(9) 0.0654(12) -0.0017(8) 0.0420(10) -0.0018(8)
S7F 0.0620(11) 0.0292(8) 0.0605(11) -0.0052(8) 0.0311(9) -0.0006(8)
S8F 0.0634(11) 0.0306(9) 0.0620(11) 0.0107(8) 0.0339(9) 0.0053(8)
C1F 0.050(4) 0.031(3) 0.051(4) 0.002(3) 0.018(3) -0.001(3)
C2F 0.053(4) 0.031(4) 0.059(4) 0.008(3) 0.020(3) 0.011(3)
C3F 0.043(3) 0.021(3) 0.052(4) 0.003(3) 0.021(3) -0.004(3)
C4F 0.038(3) 0.025(3) 0.061(4) 0.008(3) 0.023(3) 0.002(3)
C5F 0.054(4) 0.029(3) 0.050(4) 0.001(3) 0.022(3) -0.006(3)
C6F 0.046(3) 0.025(3) 0.051(4) 0.000(3) 0.019(3) -0.001(3)
C7F 0.044(3) 0.023(3) 0.046(4) 0.000(3) 0.019(3) 0.000(3)
C8F 0.041(3) 0.023(3) 0.054(4) 0.005(3) 0.020(3) 0.002(3)
C9F 0.046(4) 0.027(3) 0.062(4) 0.001(3) 0.017(3) 0.003(3)
C10F 0.047(4) 0.038(4) 0.065(5) 0.004(3) 0.017(3) -0.006(3)
S1G 0.0672(11) 0.0342(9) 0.0622(11) 0.0053(8) 0.0370(9) 0.0008(9)
S2G 0.0647(11) 0.0389(10) 0.0576(11) -0.0043(8) 0.0322(9) -0.0018(9)
S3G 0.0708(12) 0.0335(9) 0.0668(12) 0.0004(8) 0.0396(10) -0.0018(9)
S4G 0.0735(12) 0.0344(9) 0.0632(12) 0.0021(8) 0.0397(10) -0.0037(9)
S5G 0.0756(12) 0.0353(10) 0.0691(13) 0.0015(9) 0.0428(10) -0.0054(9)
S6G 0.0684(11) 0.0345(9) 0.0605(11) 0.0010(8) 0.0363(9) -0.0014(9)
S7G 0.0674(11) 0.0356(9) 0.0590(11) -0.0017(8) 0.0321(9) 0.0012(9)
S8G 0.0665(11) 0.0362(9) 0.0651(12) 0.0113(8) 0.0355(10) 0.0068(9)
C1G 0.048(4) 0.044(4) 0.073(5) -0.005(4) 0.022(4) -0.021(3)
C2G 0.054(4) 0.031(4) 0.069(5) -0.001(3) 0.024(4) -0.001(3)
C3G 0.045(3) 0.032(3) 0.051(4) 0.002(3) 0.021(3) 0.003(3)
C4G 0.041(3) 0.028(3) 0.048(4) 0.001(3) 0.016(3) 0.000(3)
C5G 0.037(3) 0.037(3) 0.055(4) 0.002(3) 0.017(3) -0.003(3)
C6G 0.050(4) 0.035(3) 0.055(4) 0.005(3) 0.024(3) -0.007(3)
C7G 0.047(4) 0.032(3) 0.051(4) 0.001(3) 0.024(3) -0.003(3)
C8G 0.045(3) 0.030(3) 0.050(4) 0.005(3) 0.018(3) 0.006(3)
C9G 0.050(4) 0.034(4) 0.058(4) 0.007(3) 0.022(3) 0.007(3)
C10G 0.051(4) 0.031(3) 0.062(4) 0.003(3) 0.024(3) -0.006(3)
S1D 0.0427(9) 0.0334(9) 0.0753(12) 0.0000(8) 0.0266(9) -0.0028(7)
S2D 0.0449(9) 0.0312(9) 0.0825(13) 0.0006(9) 0.0314(9) 0.0050(8)
S3D 0.0417(8) 0.0308(9) 0.0949(15) -0.0030(9) 0.0338(9) 0.0007(8)
S4D 0.0377(8) 0.0307(9) 0.0977(15) -0.0040(9) 0.0317(9) -0.0009(8)
S5D 0.0417(8) 0.0339(9) 0.0901(14) 0.0005(9) 0.0314(9) 0.0022(8)
S6D 0.0389(8) 0.0275(9) 0.0916(14) -0.0029(8) 0.0292(9) 0.0012(7)
S7D 0.0513(10) 0.0379(10) 0.0913(15) 0.0117(9) 0.0377(10) 0.0152(8)
S8D 0.0501(9) 0.0286(9) 0.0741(13) -0.0015(8) 0.0301(9) -0.0022(8)
C1D 0.044(3) 0.029(3) 0.058(4) 0.006(3) 0.025(3) 0.003(3)
C2D 0.050(4) 0.032(4) 0.056(4) -0.008(3) 0.026(3) -0.002(3)
C3D 0.037(3) 0.029(3) 0.050(4) 0.000(3) 0.016(3) 0.001(3)
C4D 0.044(3) 0.023(3) 0.051(4) 0.002(3) 0.023(3) 0.002(3)
C5D 0.034(3) 0.027(3) 0.064(4) -0.003(3) 0.023(3) 0.007(3)
C6D 0.040(3) 0.024(3) 0.056(4) -0.003(3) 0.019(3) 0.002(3)
C7D 0.044(3) 0.031(3) 0.053(4) 0.004(3) 0.021(3) 0.007(3)
C8D 0.047(3) 0.026(3) 0.052(4) -0.002(3) 0.020(3) 0.005(3)
C9D 0.061(4) 0.028(3) 0.067(5) -0.001(3) 0.029(4) 0.009(3)
C10D 0.051(4) 0.028(3) 0.066(5) 0.010(3) 0.018(3) 0.006(3)
S1H 0.0549(10) 0.0366(10) 0.0930(15) -0.0012(10) 0.0359(10) -0.0026(9)
S2H 0.0590(11) 0.0333(9) 0.0825(14) 0.0041(9) 0.0376(10) 0.0069(8)
S3H 0.0432(9) 0.0381(9) 0.0644(11) -0.0013(8) 0.0219(8) -0.0002(8)
S4H 0.0485(9) 0.0348(9) 0.0742(12) -0.0009(8) 0.0288(9) 0.0032(8)
S5H 0.0410(9) 0.0373(9) 0.0783(13) 0.0002(9) 0.0267(8) -0.0004(8)
S6H 0.0426(9) 0.0357(9) 0.0778(12) -0.0019(9) 0.0285(8) 0.0027(8)
S7H 0.0456(9) 0.0399(10) 0.0746(13) 0.0034(9) 0.0273(9) 0.0088(8)
S8H 0.0483(10) 0.0376(10) 0.0876(14) -0.0006(9) 0.0301(10) -0.0034(8)
C1H 0.058(4) 0.034(4) 0.090(6) 0.006(4) 0.025(4) -0.002(3)
C2H 0.060(4) 0.038(4) 0.088(6) -0.012(4) 0.030(4) 0.003(4)
C3H 0.044(3) 0.034(3) 0.057(4) -0.004(3) 0.020(3) -0.006(3)
C4H 0.050(3) 0.036(4) 0.054(4) -0.002(3) 0.026(3) 0.003(3)
C5H 0.046(4) 0.042(3) 0.045(4) -0.007(3) 0.020(3) -0.001(3)
C6H 0.039(3) 0.038(3) 0.057(4) -0.001(3) 0.020(3) 0.003(3)
C7H 0.041(3) 0.033(3) 0.047(4) 0.001(3) 0.014(3) 0.004(3)
C8H 0.040(3) 0.033(3) 0.053(4) 0.001(3) 0.019(3) 0.006(3)
C9H 0.065(5) 0.048(4) 0.060(5) 0.003(4) 0.034(4) 0.004(4)
C10H 0.062(4) 0.046(4) 0.064(5) 0.003(4) 0.038(4) -0.003(4)

loop_
_atom_type_symbol
_atom_type_description
_atom_type_scat_dispersion_real
_atom_type_scat_dispersion_imag
_atom_type_scat_source
C C 0.0181 0.0091 'International Tables Vol C Tables 4.2.6.8 and 6.1.1.4'
H H 0.0000 0.0000 'International Tables Vol C Tables 4.2.6.8 and 6.1.1.4'
Fe Fe -1.1336 3.1974 'International Tables Vol C Tables 4.2.6.8 and 6.1.1.4'
O O 0.0492 0.0322 'International Tables Vol C Tables 4.2.6.8 and 6.1.1.4'
S S 0.3331 0.5567 'International Tables Vol C Tables 4.2.6.8 and 6.1.1.4'

loop_
_exptl_crystal_face_index_h
_exptl_crystal_face_index_k
_exptl_crystal_face_index_l
_exptl_crystal_face_perp_dist
13 0 7 0.0299
-13 0 -7 0.0299
-15 -3 2 0.0496
-6 -4 20 0.0591
-2 12 0 0.1364
2 -13 1 0.1197
7 -1 -20 0.0475
-7 11 6 0.1272
-12 0 18 0.0541

loop_
_geom_angle_atom_site_label_1
_geom_angle_atom_site_label_2
_geom_angle_atom_site_label_3
_geom_angle
_geom_angle_site_symmetry_1
_geom_angle_site_symmetry_3
_geom_angle_publ_flag
C3E S1E C1E 98.7(7) . . ?
C3E S1E C11E 101.3(6) . . ?
C4E S2E C2E 98.3(10) . . ?
C4E S2E C12E 101.3(7) . . ?
C5E S3E C3E 95.1(3) . . ?
C5E S4E C4E 95.3(3) . . ?
C7E S5E C6E 95.1(3) . . ?
C6E S6E C8E 95.2(3) . . ?
C7E S7E C9E 100.3(4) . . ?
C8E S8E C10E 104.5(4) . . ?
S1E C1E H1EA 104.8 . . ?
S1E C1E H1EB 104.8 . . ?
H1EA C1E H1EB 105.8 . . ?
C2E C1E S1E 129.9(18) . . ?
C2E C1E H1EA 104.8 . . ?
C2E C1E H1EB 104.8 . . ?
S2E C2E H2EA 105.5 . . ?
S2E C2E H2EB 105.5 . . ?
C1E C2E S2E 127.2(19) . . ?
C1E C2E H2EA 105.5 . . ?
C1E C2E H2EB 105.5 . . ?
H2EA C2E H2EB 106.1 . . ?
S1E C3E S3E 115.1(4) . . ?
C4E C3E S1E 128.0(5) . . ?
C4E C3E S3E 116.8(5) . . ?
S2E C4E S4E 115.4(3) . . ?
C3E C4E S2E 128.2(5) . . ?
C3E C4E S4E 116.4(5) . . ?
S4E C5E S3E 116.3(4) . . ?
C6E C5E S3E 121.3(5) . . ?
C6E C5E S4E 122.4(5) . . ?
S6E C6E S5E 115.4(4) . . ?
C5E C6E S5E 122.0(5) . . ?
C5E C6E S6E 122.6(5) . . ?
S5E C7E S7E 115.7(4) . . ?
C8E C7E S5E 116.9(5) . . ?
C8E C7E S7E 127.3(5) . . ?
S6E C8E S8E 114.3(4) . . ?
C7E C8E S6E 117.4(5) . . ?
C7E C8E S8E 128.3(5) . . ?
S7E C9E H9EA 106.8 . . ?
S7E C9E H9EB 106.8 . . ?
H9EA C9E H9EB 106.7 . . ?
C10E C9E S7E 122.1(7) . . ?
C10E C9E H9EA 106.8 . . ?
C10E C9E H9EB 106.8 . . ?
S8E C10E H10A 107.6 . . ?
S8E C10E H10B 107.6 . . ?
C9E C10E S8E 118.9(7) . . ?
C9E C10E H10A 107.6 . . ?
C9E C10E H10B 107.6 . . ?
H10A C10E H10B 107.0 . . ?
S1E C11E H11A 106.2 . . ?
S1E C11E H11B 106.2 . . ?
H11A C11E H11B 106.4 . . ?
C12E C11E S1E 124.7(14) . . ?
C12E C11E H11A 106.2 . . ?
C12E C11E H11B 106.2 . . ?
S2E C12E H12A 105.7 . . ?
S2E C12E H12B 105.7 . . ?
C11E C12E S2E 126.6(14) . . ?
C11E C12E H12A 105.7 . . ?
C11E C12E H12B 105.7 . . ?
H12A C12E H12B 106.1 . . ?
C3C S1C C1C 103.8(3) . . ?
C4C S2C C2C 99.7(3) . . ?
C5C S3C C3C 95.1(3) . . ?
C5C S4C C4C 94.7(3) . . ?
C6C S5C C7C 94.2(3) . . ?
C6C S6C C8C 95.4(3) . . ?
C7C S7C C9C 98.7(6) . . ?
C7C S7C C11C 101.6(6) . . ?
C8C S8C C10C 99.7(6) . . ?
C8C S8C C12C 100.5(7) . . ?
S1C C1C H1CA 108.3 . . ?
S1C C1C H1CB 108.3 . . ?
H1CA C1C H1CB 107.4 . . ?
C2C C1C S1C 115.9(5) . . ?
C2C C1C H1CA 108.3 . . ?
C2C C1C H1CB 108.3 . . ?
S2C C2C H2CA 108.5 . . ?
S2C C2C H2CB 108.5 . . ?
C1C C2C S2C 115.1(5) . . ?
C1C C2C H2CA 108.5 . . ?
C1C C2C H2CB 108.5 . . ?
H2CA C2C H2CB 107.5 . . ?
S3C C3C S1C 114.5(4) . . ?
C4C C3C S1C 128.2(5) . . ?
C4C C3C S3C 117.3(5) . . ?
S2C C4C S4C 115.4(4) . . ?
C3C C4C S2C 127.7(5) . . ?
C3C C4C S4C 116.9(5) . . ?
S3C C5C S4C 115.4(4) . . ?
C6C C5C S3C 123.2(5) . . ?
C6C C5C S4C 121.3(5) . . ?
S6C C6C S5C 116.1(4) . . ?
C5C C6C S5C 122.1(5) . . ?
C5C C6C S6C 121.8(5) . . ?
S7C C7C S5C 115.3(4) . . ?
C8C C7C S5C 117.4(5) . . ?
C8C C7C S7C 127.2(5) . . ?
S8C C8C S6C 114.8(3) . . ?
C7C C8C S6C 116.3(5) . . ?
C7C C8C S8C 128.9(5) . . ?
S7C C9C H9CA 104.6 . . ?
S7C C9C H9CB 104.6 . . ?
H9CA C9C H9CB 105.7 . . ?
C10C C9C S7C 130.6(12) . . ?
C10C C9C H9CA 104.6 . . ?
C10C C9C H9CB 104.6 . . ?
S8C C10C H10C 105.5 . . ?
S8C C10C H10D 105.5 . . ?
C9C C10C S8C 127.3(12) . . ?
C9C C10C H10C 105.5 . . ?
C9C C10C H10D 105.5 . . ?
H10C C10C H10D 106.1 . . ?
S7C C11C H11C 105.6 . . ?
S7C C11C H11D 105.6 . . ?
H11C C11C H11D 106.1 . . ?
C12C C11C S7C 127.0(14) . . ?
C12C C11C H11C 105.6 . . ?
C12C C11C H11D 105.6 . . ?
S8C C12C H12C 104.1 . . ?
S8C C12C H12D 104.1 . . ?
C11C C12C S8C 132.6(15) . . ?
C11C C12C H12C 104.1 . . ?
C11C C12C H12D 104.1 . . ?
H12C C12C H12D 105.5 . . ?
O1 Fe01 O2 79.74(19) . . ?
O1 Fe01 O9 91.2(2) . . ?
O1 Fe01 O10 164.7(2) . . ?
O5 Fe01 O1 98.2(2) . . ?
O5 Fe01 O2 92.78(19) . . ?
O5 Fe01 O9 168.6(2) . . ?
O5 Fe01 O10 92.1(2) . . ?
O6 Fe01 O1 90.8(2) . . ?
O6 Fe01 O2 168.0(2) . . ?
O6 Fe01 O5 81.2(2) . . ?
O6 Fe01 O9 92.2(2) . . ?
O6 Fe01 O10 102.0(2) . . ?
O9 Fe01 O2 95.3(2) . . ?
O10 Fe01 O2 88.5(2) . . ?
O10 Fe01 O9 80.1(2) . . ?
C12 O1 Fe01 113.9(4) . . ?
C13 O2 Fe01 111.9(4) . . ?
C11 O3 C15 118.5(7) . . ?
C16 O4 H4 109.5 . . ?
C17 O5 Fe01 115.6(4) . . ?
C18 O6 Fe01 115.7(4) . . ?
C19 O9 Fe01 115.6(5) . . ?
C20 O10 Fe01 115.1(5) . . ?
O3 C11 H11 117.8 . . ?
C12 C11 O3 124.5(8) . . ?
C12 C11 H11 117.8 . . ?
O1 C12 C11 124.6(7) . . ?
O1 C12 C13 117.0(7) . . ?
C11 C12 C13 118.5(8) . . ?
O2 C13 C12 117.3(7) . . ?
O2 C13 C14 124.7(7) . . ?
C14 C13 C12 118.0(7) . . ?
C13 C14 H14 119.9 . . ?
C13 C14 C15 120.1(7) . . ?
C15 C14 H14 119.9 . . ?
O3 C15 C14 120.4(8) . . ?
O3 C15 C16 110.8(8) . . ?
C14 C15 C16 128.7(8) . . ?
O4 C16 C15 111.6(8) . . ?
O4 C16 H16A 109.3 . . ?
O4 C16 H16B 109.3 . . ?
C15 C16 H16A 109.3 . . ?
C15 C16 H16B 109.3 . . ?
H16A C16 H16B 108.0 . . ?
O5 C17 C18 113.7(6) . . ?
O7 C17 O5 125.4(7) . . ?
O7 C17 C18 120.9(7) . . ?
O6 C18 C17 113.7(6) . . ?
O8 C18 O6 127.4(7) . . ?
O8 C18 C17 118.9(7) . . ?
O9 C19 C20 114.3(7) . . ?
O11 C19 O9 126.2(8) . . ?
O11 C19 C20 119.6(7) . . ?
O10 C20 C19 114.8(7) . . ?
O12 C20 O10 124.9(9) . . ?
O12 C20 C19 120.3(8) . . ?
O13 Fe02 O14 79.3(2) . . ?
O13 Fe02 O17 163.3(2) . . ?
O13 Fe02 O18 89.6(2) . . ?
O13 Fe02 O21 100.5(2) . . ?
O17 Fe02 O14 89.0(2) . . ?
O17 Fe02 O18 79.8(2) . . ?
O18 Fe02 O14 95.8(2) . . ?
O21 Fe02 O14 91.6(2) . . ?
O21 Fe02 O17 91.5(2) . . ?
O21 Fe02 O18 168.4(2) . . ?
O22 Fe02 O13 92.8(2) . . ?
O22 Fe02 O14 168.3(2) . . ?
O22 Fe02 O17 100.5(2) . . ?
O22 Fe02 O18 92.8(2) . . ?
O22 Fe02 O21 81.3(2) . . ?
C22 O13 Fe02 113.2(4) . . ?
C23 O14 Fe02 114.4(4) . . ?
C21 O15 C25 121.0(7) . . ?
C26 O16 H16 109.5 . . ?
C27 O17 Fe02 115.5(5) . . ?
C28 O18 Fe02 115.0(5) . . ?
C29 O21 Fe02 115.6(4) . . ?
C30 O22 Fe02 115.7(5) . . ?
O15 C21 H21 119.4 . . ?
C22 C21 O15 121.2(7) . . ?
C22 C21 H21 119.4 . . ?
O13 C22 C21 123.2(7) . . ?
O13 C22 C23 117.8(7) . . ?
C21 C22 C23 118.9(8) . . ?
O14 C23 C22 114.8(7) . . ?
O14 C23 C24 127.3(7) . . ?
C24 C23 C22 117.9(7) . . ?
C23 C24 H24 119.1 . . ?
C25 C24 C23 121.8(7) . . ?
C25 C24 H24 119.1 . . ?
O15 C25 C26 111.2(7) . . ?
C24 C25 O15 119.0(8) . . ?
C24 C25 C26 129.8(8) . . ?
O16 C26 C25 112.1(8) . . ?
O16 C26 H26A 109.2 . . ?
O16 C26 H26B 109.2 . . ?
C25 C26 H26A 109.2 . . ?
C25 C26 H26B 109.2 . . ?
H26A C26 H26B 107.9 . . ?
O17 C27 C28 114.5(7) . . ?
O19 C27 O17 126.5(8) . . ?
O19 C27 C28 118.9(8) . . ?
O18 C28 C27 115.1(7) . . ?
O20 C28 O18 123.4(8) . . ?
O20 C28 C27 121.5(8) . . ?
O21 C29 C30 113.5(6) . . ?
O23 C29 O21 126.6(7) . . ?
O23 C29 C30 119.9(7) . . ?
O22 C30 C29 113.9(6) . . ?
O24 C30 O22 128.0(7) . . ?
O24 C30 C29 118.0(7) . . ?
C3A S1A C1A 102.2(3) . . ?
C4A S2A C2A 101.6(3) . . ?
C3A S3A C5A 95.6(3) . . ?
C5A S4A C4A 95.6(3) . . ?
C6A S5A C7A 95.4(3) . . ?
C6A S6A C8A 95.2(3) . . ?
C7A S7A C9A 101.0(3) . . ?
C8A S8A C10A 102.5(3) . . ?
S1A C1A H1AA 108.5 . . ?
S1A C1A H1AB 108.5 . . ?
H1AA C1A H1AB 107.5 . . ?
C2A C1A S1A 114.9(5) . . ?
C2A C1A H1AA 108.5 . . ?
C2A C1A H1AB 108.5 . . ?
S2A C2A H2AA 108.4 . . ?
S2A C2A H2AB 108.4 . . ?
C1A C2A S2A 115.6(6) . . ?
C1A C2A H2AA 108.4 . . ?
C1A C2A H2AB 108.4 . . ?
H2AA C2A H2AB 107.4 . . ?
S1A C3A S3A 114.9(4) . . ?
C4A C3A S1A 127.9(5) . . ?
C4A C3A S3A 117.1(5) . . ?
S2A C4A S4A 114.8(3) . . ?
C3A C4A S2A 128.5(5) . . ?
C3A C4A S4A 116.6(5) . . ?
S4A C5A S3A 114.8(4) . . ?
C6A C5A S3A 121.7(5) . . ?
C6A C5A S4A 123.5(5) . . ?
S5A C6A S6A 115.5(4) . . ?
C5A C6A S5A 122.1(5) . . ?
C5A C6A S6A 122.4(5) . . ?
S7A C7A S5A 115.4(4) . . ?
C8A C7A S5A 116.1(5) . . ?
C8A C7A S7A 128.5(5) . . ?
S6A C8A S8A 114.7(4) . . ?
C7A C8A S6A 117.4(5) . . ?
C7A C8A S8A 127.9(5) . . ?
S7A C9A H9AA 108.7 . . ?
S7A C9A H9AB 108.7 . . ?
H9AA C9A H9AB 107.6 . . ?
C10A C9A S7A 114.3(5) . . ?
C10A C9A H9AA 108.7 . . ?
C10A C9A H9AB 108.7 . . ?
S8A C10A H10E 108.1 . . ?
S8A C10A H10F 108.1 . . ?
C9A C10A S8A 116.8(5) . . ?
C9A C10A H10E 108.1 . . ?
C9A C10A H10F 108.1 . . ?
H10E C10A H10F 107.3 . . ?
C3B S1B C1B 102.5(3) . . ?
C4B S2B C2B 102.1(3) . . ?
C5B S3B C3B 96.0(3) . . ?
C4B S4B C5B 95.7(3) . . ?
C6B S5B C7B 95.1(3) . . ?
C6B S6B C8B 95.4(3) . . ?
C7B S7B C9B 102.1(3) . . ?
C8B S8B C10B 101.0(3) . . ?
S1B C1B H1BA 108.5 . . ?
S1B C1B H1BB 108.5 . . ?
H1BA C1B H1BB 107.5 . . ?
C2B C1B S1B 115.2(4) . . ?
C2B C1B H1BA 108.5 . . ?
C2B C1B H1BB 108.5 . . ?
S2B C2B H2BA 108.8 . . ?
S2B C2B H2BB 108.8 . . ?
C1B C2B S2B 113.7(5) . . ?
C1B C2B H2BA 108.8 . . ?
C1B C2B H2BB 108.8 . . ?
H2BA C2B H2BB 107.7 . . ?
S1B C3B S3B 115.4(4) . . ?
C4B C3B S1B 128.7(5) . . ?
C4B C3B S3B 115.8(5) . . ?
S4B C4B S2B 114.7(4) . . ?
C3B C4B S2B 127.5(5) . . ?
C3B C4B S4B 117.8(5) . . ?
S4B C5B S3B 114.7(4) . . ?
C6B C5B S3B 122.1(5) . . ?
C6B C5B S4B 123.2(5) . . ?
S6B C6B S5B 115.5(4) . . ?
C5B C6B S5B 122.9(5) . . ?
C5B C6B S6B 121.6(5) . . ?
S7B C7B S5B 113.9(4) . . ?
C8B C7B S5B 117.4(5) . . ?
C8B C7B S7B 128.7(5) . . ?
S8B C8B S6B 115.2(4) . . ?
C7B C8B S6B 116.6(5) . . ?
C7B C8B S8B 128.2(5) . . ?
S7B C9B H9BA 108.8 . . ?
S7B C9B H9BB 108.8 . . ?
H9BA C9B H9BB 107.7 . . ?
C10B C9B S7B 113.6(5) . . ?
C10B C9B H9BA 108.8 . . ?
C10B C9B H9BB 108.8 . . ?
S8B C10B H10G 108.6 . . ?
S8B C10B H10H 108.6 . . ?
C9B C10B S8B 114.7(5) . . ?
C9B C10B H10G 108.6 . . ?
C9B C10B H10H 108.6 . . ?
H10G C10B H10H 107.6 . . ?
C3F S1F C1F 101.7(3) . . ?
C4F S2F C2F 100.9(3) . . ?
C5F S3F C3F 95.1(3) . . ?
C5F S4F C4F 95.2(3) . . ?
C6F S5F C7F 95.2(3) . . ?
C6F S6F C8F 95.5(3) . . ?
C7F S7F C9F 102.0(3) . . ?
C8F S8F C10F 100.4(3) . . ?
S1F C1F H1FA 108.8 . . ?
S1F C1F H1FB 108.8 . . ?
H1FA C1F H1FB 107.7 . . ?
C2F C1F S1F 113.7(5) . . ?
C2F C1F H1FA 108.8 . . ?
C2F C1F H1FB 108.8 . . ?
S2F C2F H2FA 108.7 . . ?
S2F C2F H2FB 108.7 . . ?
C1F C2F S2F 114.4(4) . . ?
C1F C2F H2FA 108.7 . . ?
C1F C2F H2FB 108.7 . . ?
H2FA C2F H2FB 107.6 . . ?
S1F C3F S3F 114.3(4) . . ?
C4F C3F S1F 129.4(5) . . ?
C4F C3F S3F 116.2(5) . . ?
S2F C4F S4F 114.6(4) . . ?
C3F C4F S2F 127.8(5) . . ?
C3F C4F S4F 117.6(5) . . ?
S3F C5F S4F 115.6(4) . . ?
C6F C5F S3F 123.2(5) . . ?
C6F C5F S4F 121.2(5) . . ?
S6F C6F S5F 115.2(3) . . ?
C5F C6F S5F 122.2(5) . . ?
C5F C6F S6F 122.6(5) . . ?
S7F C7F S5F 113.7(3) . . ?
C8F C7F S5F 116.6(5) . . ?
C8F C7F S7F 129.7(5) . . ?
S6F C8F S8F 114.6(4) . . ?
C7F C8F S6F 117.4(5) . . ?
C7F C8F S8F 128.0(5) . . ?
S7F C9F H9FA 108.7 . . ?
S7F C9F H9FB 108.7 . . ?
H9FA C9F H9FB 107.6 . . ?
C10F C9F S7F 114.3(5) . . ?
C10F C9F H9FA 108.7 . . ?
C10F C9F H9FB 108.7 . . ?
S8F C10F H10I 108.3 . . ?
S8F C10F H10J 108.3 . . ?
C9F C10F S8F 116.0(5) . . ?
C9F C10F H10I 108.3 . . ?
C9F C10F H10J 108.3 . . ?
H10I C10F H10J 107.4 . . ?
C3G S1G C1G 101.2(3) . . ?
C4G S2G C2G 101.0(3) . . ?
C5G S3G C3G 95.2(3) . . ?
C5G S4G C4G 94.9(3) . . ?
C6G S5G C7G 95.8(3) . . ?
C6G S6G C8G 94.6(3) . . ?
C7G S7G C9G 100.7(3) . . ?
C8G S8G C10G 101.5(3) . . ?
S1G C1G H1GA 108.6 . . ?
S1G C1G H1GB 108.6 . . ?
H1GA C1G H1GB 107.6 . . ?
C2G C1G S1G 114.6(5) . . ?
C2G C1G H1GA 108.6 . . ?
C2G C1G H1GB 108.6 . . ?
S2G C2G H2GA 108.4 . . ?
S2G C2G H2GB 108.4 . . ?
C1G C2G S2G 115.6(5) . . ?
C1G C2G H2GA 108.4 . . ?
C1G C2G H2GB 108.4 . . ?
H2GA C2G H2GB 107.4 . . ?
S1G C3G S3G 115.2(4) . . ?
C4G C3G S1G 127.0(5) . . ?
C4G C3G S3G 117.8(5) . . ?
S2G C4G S4G 112.7(3) . . ?
C3G C4G S2G 130.6(5) . . ?
C3G C4G S4G 116.6(5) . . ?
S3G C5G S4G 115.5(4) . . ?
C6G C5G S3G 121.9(5) . . ?
C6G C5G S4G 122.6(5) . . ?
S5G C6G S6G 114.9(4) . . ?
C5G C6G S5G 122.2(5) . . ?
C5G C6G S6G 122.9(5) . . ?
S7G C7G S5G 114.4(4) . . ?
C8G C7G S5G 116.6(5) . . ?
C8G C7G S7G 129.0(5) . . ?
S8G C8G S6G 113.4(4) . . ?
C7G C8G S6G 117.8(5) . . ?
C7G C8G S8G 128.8(5) . . ?
S7G C9G H9GA 108.8 . . ?
S7G C9G H9GB 108.8 . . ?
H9GA C9G H9GB 107.7 . . ?
C10G C9G S7G 113.8(4) . . ?
C10G C9G H9GA 108.8 . . ?
C10G C9G H9GB 108.8 . . ?
S8G C10G H10K 108.6 . . ?
S8G C10G H10L 108.6 . . ?
C9G C10G S8G 114.7(5) . . ?
C9G C10G H10K 108.6 . . ?
C9G C10G H10L 108.6 . . ?
H10K C10G H10L 107.6 . . ?
C3D S1D C1D 101.0(3) . . ?
C4D S2D C2D 102.7(3) . . ?
C5D S3D C3D 95.3(3) . . ?
C5D S4D C4D 95.7(3) . . ?
C6D S5D C7D 94.8(3) . . ?
C6D S6D C8D 94.8(3) . . ?
C7D S7D C9D 102.0(3) . . ?
C8D S8D C10D 101.8(3) . . ?
S1D C1D H1DA 108.6 . . ?
S1D C1D H1DB 108.6 . . ?
H1DA C1D H1DB 107.6 . . ?
C2D C1D S1D 114.7(4) . . ?
C2D C1D H1DA 108.6 . . ?
C2D C1D H1DB 108.6 . . ?
S2D C2D H2DA 108.7 . . ?
S2D C2D H2DB 108.7 . . ?
C1D C2D S2D 114.4(4) . . ?
C1D C2D H2DA 108.7 . . ?
C1D C2D H2DB 108.7 . . ?
H2DA C2D H2DB 107.6 . . ?
S1D C3D S3D 115.9(3) . . ?
C4D C3D S1D 127.5(5) . . ?
C4D C3D S3D 116.6(5) . . ?
S2D C4D S4D 114.0(3) . . ?
C3D C4D S2D 129.1(5) . . ?
C3D C4D S4D 116.9(5) . . ?
S4D C5D S3D 115.4(3) . . ?
C6D C5D S3D 121.0(5) . . ?
C6D C5D S4D 123.6(5) . . ?
S5D C6D S6D 116.2(3) . . ?
C5D C6D S5D 122.5(5) . . ?
C5D C6D S6D 121.3(5) . . ?
S7D C7D S5D 113.8(4) . . ?
C8D C7D S5D 117.4(5) . . ?
C8D C7D S7D 128.8(5) . . ?
S8D C8D S6D 115.2(4) . . ?
C7D C8D S6D 116.7(5) . . ?
C7D C8D S8D 128.0(5) . . ?
S7D C9D H9DA 108.6 . . ?
S7D C9D H9DB 108.6 . . ?
H9DA C9D H9DB 107.6 . . ?
C10D C9D S7D 114.5(5) . . ?
C10D C9D H9DA 108.6 . . ?
C10D C9D H9DB 108.6 . . ?
S8D C10D H10M 108.3 . . ?
S8D C10D H10N 108.3 . . ?
C9D C10D S8D 116.0(5) . . ?
C9D C10D H10M 108.3 . . ?
C9D C10D H10N 108.3 . . ?
H10M C10D H10N 107.4 . . ?
C3H S1H C1H 101.7(3) . . ?
C4H S2H C2H 101.4(3) . . ?
C5H S3H C3H 95.1(3) . . ?
C5H S4H C4H 95.2(3) . . ?
C7H S5H C6H 95.2(3) . . ?
C6H S6H C8H 95.3(3) . . ?
C7H S7H C9H 102.0(3) . . ?
C8H S8H C10H 101.1(3) . . ?
S1H C1H H1HA 108.5 . . ?
S1H C1H H1HB 108.5 . . ?
H1HA C1H H1HB 107.5 . . ?
C2H C1H S1H 114.9(5) . . ?
C2H C1H H1HA 108.5 . . ?
C2H C1H H1HB 108.5 . . ?
S2H C2H H2HA 108.6 . . ?
S2H C2H H2HB 108.6 . . ?
C1H C2H S2H 114.6(5) . . ?
C1H C2H H2HA 108.6 . . ?
C1H C2H H2HB 108.6 . . ?
H2HA C2H H2HB 107.6 . . ?
S1H C3H S3H 115.4(4) . . ?
C4H C3H S1H 127.4(5) . . ?
C4H C3H S3H 117.2(5) . . ?
S2H C4H S4H 113.7(4) . . ?
C3H C4H S2H 129.9(5) . . ?
C3H C4H S4H 116.4(5) . . ?
S3H C5H S4H 116.0(4) . . ?
C6H C5H S3H 122.8(5) . . ?
C6H C5H S4H 121.2(5) . . ?
S6H C6H S5H 115.4(4) . . ?
C5H C6H S5H 122.0(5) . . ?
C5H C6H S6H 122.6(5) . . ?
S5H C7H S7H 114.6(3) . . ?
C8H C7H S5H 117.1(5) . . ?
C8H C7H S7H 128.3(5) . . ?
S6H C8H S8H 114.7(3) . . ?
C7H C8H S6H 116.8(5) . . ?
C7H C8H S8H 128.4(5) . . ?
S7H C9H H9HA 108.6 . . ?
S7H C9H H9HB 108.6 . . ?
H9HA C9H H9HB 107.6 . . ?
C10H C9H S7H 114.8(5) . . ?
C10H C9H H9HA 108.6 . . ?
C10H C9H H9HB 108.6 . . ?
S8H C10H H10O 108.5 . . ?
S8H C10H H10P 108.5 . . ?
C9H C10H S8H 115.0(5) . . ?
C9H C10H H10O 108.5 . . ?
C9H C10H H10P 108.5 . . ?
H10O C10H H10P 107.5 . . ?

loop_
_geom_bond_atom_site_label_1
_geom_bond_atom_site_label_2
_geom_bond_distance
_geom_bond_site_symmetry_2
_geom_bond_publ_flag
S1E C1E 1.785(13) . ?
S1E C3E 1.734(6) . ?
S1E C11E 1.780(11) . ?
S2E C2E 1.769(14) . ?
S2E C4E 1.734(6) . ?
S2E C12E 1.783(11) . ?
S3E C3E 1.750(6) . ?
S3E C5E 1.735(6) . ?
S4E C4E 1.757(6) . ?
S4E C5E 1.724(6) . ?
S5E C6E 1.743(6) . ?
S5E C7E 1.734(6) . ?
S6E C6E 1.732(6) . ?
S6E C8E 1.734(6) . ?
S7E C7E 1.738(6) . ?
S7E C9E 1.777(8) . ?
S8E C8E 1.736(6) . ?
S8E C10E 1.753(7) . ?
C1E H1EA 0.9700 . ?
C1E H1EB 0.9700 . ?
C1E C2E 1.273(16) . ?
C2E H2EA 0.9700 . ?
C2E H2EB 0.9700 . ?
C3E C4E 1.366(8) . ?
C5E C6E 1.375(8) . ?
C7E C8E 1.354(8) . ?
C9E H9EA 0.9700 . ?
C9E H9EB 0.9700 . ?
C9E C10E 1.406(10) . ?
C10E H10A 0.9700 . ?
C10E H10B 0.9700 . ?
C11E H11A 0.9700 . ?
C11E H11B 0.9700 . ?
C11E C12E 1.267(14) . ?
C12E H12A 0.9700 . ?
C12E H12B 0.9700 . ?
S1C C1C 1.792(6) . ?
S1C C3C 1.742(6) . ?
S2C C2C 1.801(7) . ?
S2C C4C 1.737(6) . ?
S3C C3C 1.736(6) . ?
S3C C5C 1.732(6) . ?
S4C C4C 1.747(6) . ?
S4C C5C 1.744(6) . ?
S5C C6C 1.745(6) . ?
S5C C7C 1.762(6) . ?
S6C C6C 1.722(6) . ?
S6C C8C 1.757(6) . ?
S7C C7C 1.746(6) . ?
S7C C9C 1.794(12) . ?
S7C C11C 1.795(12) . ?
S8C C8C 1.741(6) . ?
S8C C10C 1.798(10) . ?
S8C C12C 1.758(12) . ?
C1C H1CA 0.9700 . ?
C1C H1CB 0.9700 . ?
C1C C2C 1.476(9) . ?
C2C H2CA 0.9700 . ?
C2C H2CB 0.9700 . ?
C3C C4C 1.353(8) . ?
C5C C6C 1.378(8) . ?
C7C C8C 1.350(8) . ?
C9C H9CA 0.9700 . ?
C9C H9CB 0.9700 . ?
C9C C10C 1.239(13) . ?
C10C H10C 0.9700 . ?
C10C H10D 0.9700 . ?
C11C H11C 0.9700 . ?
C11C H11D 0.9700 . ?
C11C C12C 1.220(14) . ?
C12C H12C 0.9700 . ?
C12C H12D 0.9700 . ?
Fe01 O1 1.990(5) . ?
Fe01 O2 2.084(5) . ?
Fe01 O5 1.982(5) . ?
Fe01 O6 1.976(5) . ?
Fe01 O9 2.006(5) . ?
Fe01 O10 2.002(5) . ?
O1 C12 1.296(8) . ?
O2 C13 1.262(8) . ?
O3 C11 1.354(9) . ?
O3 C15 1.366(9) . ?
O4 H4 0.8200 . ?
O4 C16 1.406(9) . ?
O5 C17 1.261(8) . ?
O6 C18 1.263(8) . ?
O7 C17 1.228(8) . ?
O8 C18 1.209(8) . ?
O9 C19 1.257(8) . ?
O10 C20 1.265(9) . ?
O11 C19 1.231(8) . ?
O12 C20 1.239(9) . ?
C11 H11 0.9300 . ?
C11 C12 1.317(10) . ?
C12 C13 1.446(9) . ?
C13 C14 1.371(9) . ?
C14 H14 0.9300 . ?
C14 C15 1.396(10) . ?
C15 C16 1.480(11) . ?
C16 H16A 0.9700 . ?
C16 H16B 0.9700 . ?
C17 C18 1.563(9) . ?
C19 C20 1.533(11) . ?
Fe02 O13 1.998(5) . ?
Fe02 O14 2.066(5) . ?
Fe02 O17 2.020(5) . ?
Fe02 O18 2.029(5) . ?
Fe02 O21 1.999(5) . ?
Fe02 O22 1.991(5) . ?
O13 C22 1.320(8) . ?
O14 C23 1.272(8) . ?
O15 C21 1.364(9) . ?
O15 C25 1.371(9) . ?
O16 H16 0.8200 . ?
O16 C26 1.416(9) . ?
O17 C27 1.263(9) . ?
O18 C28 1.260(8) . ?
O19 C27 1.228(9) . ?
O20 C28 1.209(9) . ?
O21 C29 1.257(8) . ?
O22 C30 1.254(8) . ?
O23 C29 1.211(8) . ?
O24 C30 1.211(9) . ?
C21 H21 0.9300 . ?
C21 C22 1.342(10) . ?
C22 C23 1.444(9) . ?
C23 C24 1.370(9) . ?
C24 H24 0.9300 . ?
C24 C25 1.361(10) . ?
C25 C26 1.481(11) . ?
C26 H26A 0.9700 . ?
C26 H26B 0.9700 . ?
C27 C28 1.537(11) . ?
C29 C30 1.589(9) . ?
S1A C1A 1.786(7) . ?
S1A C3A 1.735(6) . ?
S2A C2A 1.809(7) . ?
S2A C4A 1.734(6) . ?
S3A C3A 1.738(6) . ?
S3A C5A 1.744(6) . ?
S4A C4A 1.746(6) . ?
S4A C5A 1.740(6) . ?
S5A C6A 1.728(6) . ?
S5A C7A 1.759(6) . ?
S6A C6A 1.740(6) . ?
S6A C8A 1.742(6) . ?
S7A C7A 1.745(7) . ?
S7A C9A 1.786(7) . ?
S8A C8A 1.746(6) . ?
S8A C10A 1.795(7) . ?
C1A H1AA 0.9700 . ?
C1A H1AB 0.9700 . ?
C1A C2A 1.476(9) . ?
C2A H2AA 0.9700 . ?
C2A H2AB 0.9700 . ?
C3A C4A 1.360(8) . ?
C5A C6A 1.366(9) . ?
C7A C8A 1.357(9) . ?
C9A H9AA 0.9700 . ?
C9A H9AB 0.9700 . ?
C9A C10A 1.499(9) . ?
C10A H10E 0.9700 . ?
C10A H10F 0.9700 . ?
S1B C1B 1.794(6) . ?
S1B C3B 1.732(6) . ?
S2B C2B 1.801(6) . ?
S2B C4B 1.742(6) . ?
S3B C3B 1.741(6) . ?
S3B C5B 1.743(6) . ?
S4B C4B 1.730(6) . ?
S4B C5B 1.735(6) . ?
S5B C6B 1.737(6) . ?
S5B C7B 1.747(6) . ?
S6B C6B 1.732(6) . ?
S6B C8B 1.753(6) . ?
S7B C7B 1.736(6) . ?
S7B C9B 1.794(7) . ?
S8B C8B 1.740(6) . ?
S8B C10B 1.779(7) . ?
C1B H1BA 0.9700 . ?
C1B H1BB 0.9700 . ?
C1B C2B 1.507(8) . ?
C2B H2BA 0.9700 . ?
C2B H2BB 0.9700 . ?
C3B C4B 1.363(8) . ?
C5B C6B 1.366(8) . ?
C7B C8B 1.346(9) . ?
C9B H9BA 0.9700 . ?
C9B H9BB 0.9700 . ?
C9B C10B 1.515(9) . ?
C10B H10G 0.9700 . ?
C10B H10H 0.9700 . ?
S1F C1F 1.796(6) . ?
S1F C3F 1.734(6) . ?
S2F C2F 1.811(6) . ?
S2F C4F 1.739(6) . ?
S3F C3F 1.767(6) . ?
S3F C5F 1.733(6) . ?
S4F C4F 1.744(6) . ?
S4F C5F 1.738(7) . ?
S5F C6F 1.744(6) . ?
S5F C7F 1.750(6) . ?
S6F C6F 1.730(6) . ?
S6F C8F 1.742(6) . ?
S7F C7F 1.738(6) . ?
S7F C9F 1.810(6) . ?
S8F C8F 1.742(6) . ?
S8F C10F 1.791(7) . ?
C1F H1FA 0.9700 . ?
C1F H1FB 0.9700 . ?
C1F C2F 1.497(8) . ?
C2F H2FA 0.9700 . ?
C2F H2FB 0.9700 . ?
C3F C4F 1.348(8) . ?
C5F C6F 1.360(8) . ?
C7F C8F 1.345(8) . ?
C9F H9FA 0.9700 . ?
C9F H9FB 0.9700 . ?
C9F C10F 1.501(8) . ?
C10F H10I 0.9700 . ?
C10F H10J 0.9700 . ?
S1G C1G 1.798(7) . ?
S1G C3G 1.742(6) . ?
S2G C2G 1.814(6) . ?
S2G C4G 1.742(6) . ?
S3G C3G 1.750(6) . ?
S3G C5G 1.732(6) . ?
S4G C4G 1.769(6) . ?
S4G C5G 1.744(6) . ?
S5G C6G 1.739(7) . ?
S5G C7G 1.749(6) . ?
S6G C6G 1.746(6) . ?
S6G C8G 1.764(6) . ?
S7G C7G 1.733(6) . ?
S7G C9G 1.801(6) . ?
S8G C8G 1.758(6) . ?
S8G C10G 1.806(6) . ?
C1G H1GA 0.9700 . ?
C1G H1GB 0.9700 . ?
C1G C2G 1.478(9) . ?
C2G H2GA 0.9700 . ?
C2G H2GB 0.9700 . ?
C3G C4G 1.331(8) . ?
C5G C6G 1.364(9) . ?
C7G C8G 1.333(8) . ?
C9G H9GA 0.9700 . ?
C9G H9GB 0.9700 . ?
C9G C10G 1.512(8) . ?
C10G H10K 0.9700 . ?
C10G H10L 0.9700 . ?
S1D C1D 1.784(6) . ?
S1D C3D 1.736(6) . ?
S2D C2D 1.795(6) . ?
S2D C4D 1.729(6) . ?
S3D C3D 1.747(6) . ?
S3D C5D 1.749(6) . ?
S4D C4D 1.745(6) . ?
S4D C5D 1.723(6) . ?
S5D C6D 1.723(6) . ?
S5D C7D 1.744(6) . ?
S6D C6D 1.734(6) . ?
S6D C8D 1.747(6) . ?
S7D C7D 1.739(6) . ?
S7D C9D 1.791(7) . ?
S8D C8D 1.748(6) . ?
S8D C10D 1.787(6) . ?
C1D H1DA 0.9700 . ?
C1D H1DB 0.9700 . ?
C1D C2D 1.512(8) . ?
C2D H2DA 0.9700 . ?
C2D H2DB 0.9700 . ?
C3D C4D 1.361(8) . ?
C5D C6D 1.380(8) . ?
C7D C8D 1.347(8) . ?
C9D H9DA 0.9700 . ?
C9D H9DB 0.9700 . ?
C9D C10D 1.505(9) . ?
C10D H10M 0.9700 . ?
C10D H10N 0.9700 . ?
S1H C1H 1.794(7) . ?
S1H C3H 1.742(6) . ?
S2H C2H 1.812(7) . ?
S2H C4H 1.741(6) . ?
S3H C3H 1.757(6) . ?
S3H C5H 1.721(7) . ?
S4H C4H 1.757(7) . ?
S4H C5H 1.734(6) . ?
S5H C6H 1.734(6) . ?
S5H C7H 1.732(6) . ?
S6H C6H 1.732(6) . ?
S6H C8H 1.735(6) . ?
S7H C7H 1.742(6) . ?
S7H C9H 1.810(7) . ?
S8H C8H 1.739(6) . ?
S8H C10H 1.786(7) . ?
C1H H1HA 0.9700 . ?
C1H H1HB 0.9700 . ?
C1H C2H 1.500(9) . ?
C2H H2HA 0.9700 . ?
C2H H2HB 0.9700 . ?
C3H C4H 1.345(8) . ?
C5H C6H 1.384(9) . ?
C7H C8H 1.357(8) . ?
C9H H9HA 0.9700 . ?
C9H H9HB 0.9700 . ?
C9H C10H 1.488(8) . ?
C10H H10O 0.9700 . ?
C10H H10P 0.9700 . ?

loop_
_geom_torsion_atom_site_label_1
_geom_torsion_atom_site_label_2
_geom_torsion_atom_site_label_3
_geom_torsion_atom_site_label_4
_geom_torsion
_geom_torsion_site_symmetry_1
_geom_torsion_site_symmetry_2
_geom_torsion_site_symmetry_3
_geom_torsion_site_symmetry_4
_geom_torsion_publ_flag
S1E C1E C2E S2E 14(5) . . . . ?
S1E C3E C4E S2E -1.0(10) . . . . ?
S1E C3E C4E S4E 178.1(4) . . . . ?
S1E C11E C12E S2E 43(3) . . . . ?
S3E C3E C4E S2E -178.5(4) . . . . ?
S3E C3E C4E S4E 0.6(7) . . . . ?
S3E C5E C6E S5E -0.5(9) . . . . ?
S3E C5E C6E S6E 179.5(4) . . . . ?
S4E C5E C6E S5E 177.7(4) . . . . ?
S4E C5E C6E S6E -2.3(9) . . . . ?
S5E C7E C8E S6E 0.6(8) . . . . ?
S5E C7E C8E S8E -179.7(4) . . . . ?
S7E C7E C8E S6E 179.2(4) . . . . ?
S7E C7E C8E S8E -1.1(11) . . . . ?
S7E C9E C10E S8E -54.3(13) . . . . ?
C1E S1E C3E S3E 158.1(17) . . . . ?
C1E S1E C3E C4E -19.4(18) . . . . ?
C2E S2E C4E S4E -154.3(11) . . . . ?
C2E S2E C4E C3E 24.9(13) . . . . ?
C3E S1E C1E C2E 13(4) . . . . ?
C3E S1E C11E C12E -32(2) . . . . ?
C3E S3E C5E S4E -1.9(4) . . . . ?
C3E S3E C5E C6E 176.3(6) . . . . ?
C4E S2E C2E C1E -31(3) . . . . ?
C4E S2E C12E C11E -24(3) . . . . ?
C4E S4E C5E S3E 2.2(4) . . . . ?
C4E S4E C5E C6E -176.1(6) . . . . ?
C5E S3E C3E S1E -177.1(4) . . . . ?
C5E S3E C3E C4E 0.8(6) . . . . ?
C5E S4E C4E S2E 177.6(4) . . . . ?
C5E S4E C4E C3E -1.7(6) . . . . ?
C6E S5E C7E S7E 179.8(4) . . . . ?
C6E S5E C7E C8E -1.4(6) . . . . ?
C6E S6E C8E S8E -179.1(4) . . . . ?
C6E S6E C8E C7E 0.6(6) . . . . ?
C7E S5E C6E S6E 1.8(4) . . . . ?
C7E S5E C6E C5E -178.2(6) . . . . ?
C7E S7E C9E C10E 45.0(10) . . . . ?
C8E S6E C6E S5E -1.6(4) . . . . ?
C8E S6E C6E C5E 178.4(6) . . . . ?
C8E S8E C10E C9E 27.1(10) . . . . ?
C9E S7E C7E S5E 162.2(5) . . . . ?
C9E S7E C7E C8E -16.4(8) . . . . ?
C10E S8E C8E S6E 179.4(5) . . . . ?
C10E S8E C8E C7E -0.3(8) . . . . ?
C11E S1E C3E S3E -171.7(12) . . . . ?
C11E S1E C3E C4E 10.8(13) . . . . ?
C12E S2E C4E S4E -176.1(14) . . . . ?
C12E S2E C4E C3E 3.0(15) . . . . ?
S1C C1C C2C S2C 65.2(7) . . . . ?
S1C C3C C4C S2C -0.8(11) . . . . ?
S1C C3C C4C S4C 176.8(4) . . . . ?
S3C C3C C4C S2C -177.7(4) . . . . ?
S3C C3C C4C S4C 0.0(8) . . . . ?
S3C C5C C6C S5C 3.1(9) . . . . ?
S3C C5C C6C S6C -177.6(4) . . . . ?
S4C C5C C6C S5C -179.5(4) . . . . ?
S4C C5C C6C S6C -0.1(9) . . . . ?
S5C C7C C8C S6C -1.9(8) . . . . ?
S5C C7C C8C S8C 179.8(4) . . . . ?
S7C C7C C8C S6C 178.0(4) . . . . ?
S7C C7C C8C S8C -0.2(10) . . . . ?
S7C C9C C10C S8C -5(3) . . . . ?
S7C C11C C12C S8C 9(4) . . . . ?
C1C S1C C3C S3C 178.6(4) . . . . ?
C1C S1C C3C C4C 1.7(8) . . . . ?
C2C S2C C4C S4C -154.5(4) . . . . ?
C2C S2C C4C C3C 23.2(7) . . . . ?
C3C S1C C1C C2C -33.9(7) . . . . ?
C3C S3C C5C S4C 8.2(4) . . . . ?
C3C S3C C5C C6C -174.2(6) . . . . ?
C4C S2C C2C C1C -54.9(6) . . . . ?
C4C S4C C5C S3C -8.2(4) . . . . ?
C4C S4C C5C C6C 174.2(6) . . . . ?
C5C S3C C3C S1C 177.8(4) . . . . ?
C5C S3C C3C C4C -4.9(6) . . . . ?
C5C S4C C4C S2C -177.1(4) . . . . ?
C5C S4C C4C C3C 4.9(6) . . . . ?
C6C S5C C7C S7C -174.3(4) . . . . ?
C6C S5C C7C C8C 5.6(6) . . . . ?
C6C S6C C8C S8C 175.6(4) . . . . ?
C6C S6C C8C C7C -2.9(6) . . . . ?
C7C S5C C6C S6C -7.6(4) . . . . ?
C7C S5C C6C C5C 171.8(6) . . . . ?
C7C S7C C9C C10C 24(3) . . . . ?
C7C S7C C11C C12C -16(3) . . . . ?
C8C S6C C6C S5C 6.8(5) . . . . ?
C8C S6C C6C C5C -172.5(6) . . . . ?
C8C S8C C10C C9C -18(2) . . . . ?
C8C S8C C12C C11C 4(3) . . . . ?
C9C S7C C7C S5C 159.2(12) . . . . ?
C9C S7C C7C C8C -20.8(14) . . . . ?
C10C S8C C8C S6C -158.1(10) . . . . ?
C10C S8C C8C C7C 20.1(12) . . . . ?
C11C S7C C7C S5C -168.7(13) . . . . ?
C11C S7C C7C C8C 11.3(14) . . . . ?
C12C S8C C8C S6C 173.4(14) . . . . ?
C12C S8C C8C C7C -8.4(15) . . . . ?
Fe01 O1 C12 C11 -177.1(7) . . . . ?
Fe01 O1 C12 C13 3.7(8) . . . . ?
Fe01 O2 C13 C12 -3.6(8) . . . . ?
Fe01 O2 C13 C14 177.1(6) . . . . ?
Fe01 O5 C17 O7 179.1(6) . . . . ?
Fe01 O5 C17 C18 -1.6(8) . . . . ?
Fe01 O6 C18 O8 -177.2(7) . . . . ?
Fe01 O6 C18 C17 2.3(8) . . . . ?
Fe01 O9 C19 O11 178.5(7) . . . . ?
Fe01 O9 C19 C20 -2.3(8) . . . . ?
Fe01 O10 C20 O12 -174.9(7) . . . . ?
Fe01 O10 C20 C19 3.1(9) . . . . ?
O1 C12 C13 O2 0.1(10) . . . . ?
O1 C12 C13 C14 179.4(6) . . . . ?
O2 C13 C14 C15 179.8(7) . . . . ?
O3 C11 C12 O1 -179.9(7) . . . . ?
O3 C11 C12 C13 -0.7(13) . . . . ?
O3 C15 C16 O4 -169.5(7) . . . . ?
O5 C17 C18 O6 -0.5(9) . . . . ?
O5 C17 C18 O8 179.0(7) . . . . ?
O7 C17 C18 O6 178.8(7) . . . . ?
O7 C17 C18 O8 -1.6(11) . . . . ?
O9 C19 C20 O10 -0.5(10) . . . . ?
O9 C19 C20 O12 177.5(8) . . . . ?
O11 C19 C20 O10 178.7(7) . . . . ?
O11 C19 C20 O12 -3.2(12) . . . . ?
C11 O3 C15 C14 0.3(12) . . . . ?
C11 O3 C15 C16 -177.7(7) . . . . ?
C11 C12 C13 O2 -179.2(7) . . . . ?
C11 C12 C13 C14 0.1(11) . . . . ?
C12 C13 C14 C15 0.6(11) . . . . ?
C13 C14 C15 O3 -0.8(12) . . . . ?
C13 C14 C15 C16 176.8(8) . . . . ?
C14 C15 C16 O4 12.7(13) . . . . ?
C15 O3 C11 C12 0.5(13) . . . . ?
Fe02 O13 C22 C21 174.8(6) . . . . ?
Fe02 O13 C22 C23 -4.8(8) . . . . ?
Fe02 O14 C23 C22 5.4(8) . . . . ?
Fe02 O14 C23 C24 -175.1(6) . . . . ?
Fe02 O17 C27 O19 174.3(8) . . . . ?
Fe02 O17 C27 C28 -2.6(9) . . . . ?
Fe02 O18 C28 O20 179.0(7) . . . . ?
Fe02 O18 C28 C27 0.0(9) . . . . ?
Fe02 O21 C29 O23 -177.7(6) . . . . ?
Fe02 O21 C29 C30 0.2(8) . . . . ?
Fe02 O22 C30 O24 -177.4(7) . . . . ?
Fe02 O22 C30 C29 0.9(8) . . . . ?
O13 C22 C23 O14 -0.5(10) . . . . ?
O13 C22 C23 C24 180.0(6) . . . . ?
O14 C23 C24 C25 178.9(7) . . . . ?
O15 C21 C22 O13 -179.0(7) . . . . ?
O15 C21 C22 C23 0.6(12) . . . . ?
O15 C25 C26 O16 170.5(7) . . . . ?
O17 C27 C28 O18 1.8(11) . . . . ?
O17 C27 C28 O20 -177.3(8) . . . . ?
O19 C27 C28 O18 -175.5(8) . . . . ?
O19 C27 C28 O20 5.5(13) . . . . ?
O21 C29 C30 O22 -0.7(9) . . . . ?
O21 C29 C30 O24 177.8(8) . . . . ?
O23 C29 C30 O22 177.3(7) . . . . ?
O23 C29 C30 O24 -4.2(11) . . . . ?
C21 O15 C25 C24 -0.9(12) . . . . ?
C21 O15 C25 C26 178.9(7) . . . . ?
C21 C22 C23 O14 179.9(7) . . . . ?
C21 C22 C23 C24 0.4(11) . . . . ?
C22 C23 C24 C25 -1.6(11) . . . . ?
C23 C24 C25 O15 1.9(12) . . . . ?
C23 C24 C25 C26 -177.8(8) . . . . ?
C24 C25 C26 O16 -9.7(14) . . . . ?
C25 O15 C21 C22 -0.4(13) . . . . ?
S1A C1A C2A S2A 67.2(8) . . . . ?
S1A C3A C4A S2A 0.9(10) . . . . ?
S1A C3A C4A S4A -177.7(4) . . . . ?
S3A C3A C4A S2A 179.2(4) . . . . ?
S3A C3A C4A S4A 0.5(7) . . . . ?
S3A C5A C6A S5A -0.9(9) . . . . ?
S3A C5A C6A S6A 177.4(3) . . . . ?
S4A C5A C6A S5A -179.6(4) . . . . ?
S4A C5A C6A S6A -1.2(9) . . . . ?
S5A C7A C8A S6A -2.1(8) . . . . ?
S5A C7A C8A S8A -179.1(4) . . . . ?
S7A C7A C8A S6A 179.7(4) . . . . ?
S7A C7A C8A S8A 2.7(11) . . . . ?
S7A C9A C10A S8A -66.1(8) . . . . ?
C1A S1A C3A S3A -165.2(4) . . . . ?
C1A S1A C3A C4A 13.2(7) . . . . ?
C2A S2A C4A S4A -170.8(4) . . . . ?
C2A S2A C4A C3A 10.6(7) . . . . ?
C3A S1A C1A C2A -46.6(7) . . . . ?
C3A S3A C5A S4A -4.4(4) . . . . ?
C3A S3A C5A C6A 176.9(6) . . . . ?
C4A S2A C2A C1A -44.4(7) . . . . ?
C4A S4A C5A S3A 4.6(4) . . . . ?
C4A S4A C5A C6A -176.7(6) . . . . ?
C5A S3A C3A S1A -179.2(4) . . . . ?
C5A S3A C3A C4A 2.3(6) . . . . ?
C5A S4A C4A S2A 178.1(4) . . . . ?
C5A S4A C4A C3A -3.1(6) . . . . ?
C6A S5A C7A S7A 176.1(4) . . . . ?
C6A S5A C7A C8A -2.3(6) . . . . ?
C6A S6A C8A S8A -177.3(4) . . . . ?
C6A S6A C8A C7A 5.3(6) . . . . ?
C7A S5A C6A S6A 5.9(4) . . . . ?
C7A S5A C6A C5A -175.7(6) . . . . ?
C7A S7A C9A C10A 50.7(7) . . . . ?
C8A S6A C6A S5A -6.7(4) . . . . ?
C8A S6A C6A C5A 174.8(6) . . . . ?
C8A S8A C10A C9A 39.5(7) . . . . ?
C9A S7A C7A S5A 161.3(4) . . . . ?
C9A S7A C7A C8A -20.5(8) . . . . ?
C10A S8A C8A S6A 175.2(4) . . . . ?
C10A S8A C8A C7A -7.7(8) . . . . ?
S1B C1B C2B S2B 67.8(6) . . . . ?
S1B C3B C4B S2B 0.8(11) . . . . ?
S1B C3B C4B S4B -179.7(4) . . . . ?
S3B C3B C4B S2B -178.8(4) . . . . ?
S3B C3B C4B S4B 0.7(8) . . . . ?
S3B C5B C6B S5B 0.1(9) . . . . ?
S3B C5B C6B S6B -179.7(4) . . . . ?
S4B C5B C6B S5B 178.7(4) . . . . ?
S4B C5B C6B S6B -1.1(9) . . . . ?
S5B C7B C8B S6B -1.1(8) . . . . ?
S5B C7B C8B S8B 179.2(4) . . . . ?
S7B C7B C8B S6B 179.4(4) . . . . ?
S7B C7B C8B S8B -0.3(11) . . . . ?
S7B C9B C10B S8B -69.4(6) . . . . ?
C1B S1B C3B S3B -170.8(4) . . . . ?
C1B S1B C3B C4B 9.6(8) . . . . ?
C2B S2B C4B S4B -164.4(4) . . . . ?
C2B S2B C4B C3B 15.1(7) . . . . ?
C3B S1B C1B C2B -43.8(6) . . . . ?
C3B S3B C5B S4B 1.7(4) . . . . ?
C3B S3B C5B C6B -179.6(6) . . . . ?
C4B S2B C2B C1B -48.3(5) . . . . ?
C4B S4B C5B S3B -1.4(4) . . . . ?
C4B S4B C5B C6B 179.9(6) . . . . ?
C5B S3B C3B S1B 178.9(4) . . . . ?
C5B S3B C3B C4B -1.4(6) . . . . ?
C5B S4B C4B S2B 180.0(4) . . . . ?
C5B S4B C4B C3B 0.4(6) . . . . ?
C6B S5B C7B S7B -179.3(4) . . . . ?
C6B S5B C7B C8B 1.2(6) . . . . ?
C6B S6B C8B S8B -179.8(4) . . . . ?
C6B S6B C8B C7B 0.4(6) . . . . ?
C7B S5B C6B S6B -0.9(4) . . . . ?
C7B S5B C6B C5B 179.3(6) . . . . ?
C7B S7B C9B C10B 44.3(6) . . . . ?
C8B S6B C6B S5B 0.4(4) . . . . ?
C8B S6B C6B C5B -179.7(6) . . . . ?
C8B S8B C10B C9B 49.5(6) . . . . ?
C9B S7B C7B S5B 169.7(4) . . . . ?
C9B S7B C7B C8B -10.8(8) . . . . ?
C10B S8B C8B S6B 165.0(4) . . . . ?
C10B S8B C8B C7B -15.2(8) . . . . ?
S1F C1F C2F S2F -69.9(6) . . . . ?
S1F C3F C4F S2F -1.8(10) . . . . ?
S1F C3F C4F S4F 179.9(4) . . . . ?
S3F C3F C4F S2F 175.2(4) . . . . ?
S3F C3F C4F S4F -3.1(7) . . . . ?
S3F C5F C6F S5F 0.0(9) . . . . ?
S3F C5F C6F S6F 178.5(4) . . . . ?
S4F C5F C6F S5F -177.6(4) . . . . ?
S4F C5F C6F S6F 1.0(9) . . . . ?
S5F C7F C8F S6F 3.2(7) . . . . ?
S5F C7F C8F S8F -179.3(4) . . . . ?
S7F C7F C8F S6F 179.9(4) . . . . ?
S7F C7F C8F S8F -2.6(10) . . . . ?
S7F C9F C10F S8F 67.2(6) . . . . ?
C1F S1F C3F S3F 172.3(4) . . . . ?
C1F S1F C3F C4F -10.7(7) . . . . ?
C2F S2F C4F S4F 165.1(4) . . . . ?
C2F S2F C4F C3F -13.2(7) . . . . ?
C3F S1F C1F C2F 45.7(5) . . . . ?
C3F S3F C5F S4F -4.8(4) . . . . ?
C3F S3F C5F C6F 177.5(6) . . . . ?
C4F S2F C2F C1F 48.6(6) . . . . ?
C4F S4F C5F S3F 3.5(4) . . . . ?
C4F S4F C5F C6F -178.8(6) . . . . ?
C5F S3F C3F S1F -177.9(4) . . . . ?
C5F S3F C3F C4F 4.7(6) . . . . ?
C5F S4F C4F S2F -178.7(4) . . . . ?
C5F S4F C4F C3F -0.2(6) . . . . ?
C6F S5F C7F S7F 179.7(4) . . . . ?
C6F S5F C7F C8F -3.0(6) . . . . ?
C6F S6F C8F S8F -179.4(4) . . . . ?
C6F S6F C8F C7F -1.5(6) . . . . ?
C7F S5F C6F S6F 1.9(4) . . . . ?
C7F S5F C6F C5F -179.4(6) . . . . ?
C7F S7F C9F C10F -41.4(6) . . . . ?
C8F S6F C6F S5F -0.6(4) . . . . ?
C8F S6F C6F C5F -179.3(6) . . . . ?
C8F S8F C10F C9F -50.3(6) . . . . ?
C9F S7F C7F S5F -172.9(3) . . . . ?
C9F S7F C7F C8F 10.4(7) . . . . ?
C10F S8F C8F S6F -164.4(4) . . . . ?
C10F S8F C8F C7F 18.0(7) . . . . ?
S1G C1G C2G S2G -67.4(7) . . . . ?
S1G C3G C4G S2G 0.5(11) . . . . ?
S1G C3G C4G S4G 177.0(4) . . . . ?
S3G C3G C4G S2G -179.4(4) . . . . ?
S3G C3G C4G S4G -2.8(8) . . . . ?
S3G C5G C6G S5G -0.9(8) . . . . ?
S3G C5G C6G S6G -178.7(4) . . . . ?
S4G C5G C6G S5G 178.3(4) . . . . ?
S4G C5G C6G S6G 0.5(9) . . . . ?
S5G C7G C8G S6G 2.6(8) . . . . ?
S5G C7G C8G S8G 179.9(4) . . . . ?
S7G C7G C8G S6G -177.0(4) . . . . ?
S7G C7G C8G S8G 0.3(11) . . . . ?
S7G C9G C10G S8G 68.9(6) . . . . ?
C1G S1G C3G S3G 162.3(4) . . . . ?
C1G S1G C3G C4G -17.5(7) . . . . ?
C2G S2G C4G S4G 175.4(4) . . . . ?
C2G S2G C4G C3G -8.0(8) . . . . ?
C3G S1G C1G C2G 50.4(6) . . . . ?
C3G S3G C5G S4G 0.7(4) . . . . ?
C3G S3G C5G C6G -180.0(6) . . . . ?
C4G S2G C2G C1G 41.2(6) . . . . ?
C4G S4G C5G S3G -1.9(4) . . . . ?
C4G S4G C5G C6G 178.8(6) . . . . ?
C5G S3G C3G S1G -178.5(4) . . . . ?
C5G S3G C3G C4G 1.3(6) . . . . ?
C5G S4G C4G S2G 179.9(4) . . . . ?
C5G S4G C4G C3G 2.8(6) . . . . ?
C6G S5G C7G S7G -178.9(4) . . . . ?
C6G S5G C7G C8G 1.4(6) . . . . ?
C6G S6G C8G S8G 177.2(4) . . . . ?
C6G S6G C8G C7G -5.1(6) . . . . ?
C7G S5G C6G S6G -4.9(4) . . . . ?
C7G S5G C6G C5G 177.1(6) . . . . ?
C7G S7G C9G C10G -50.7(6) . . . . ?
C8G S6G C6G S5G 5.9(4) . . . . ?
C8G S6G C6G C5G -176.1(6) . . . . ?
C8G S8G C10G C9G -42.6(6) . . . . ?
C9G S7G C7G S5G -162.4(4) . . . . ?
C9G S7G C7G C8G 17.2(8) . . . . ?
C10G S8G C8G S6G -174.1(4) . . . . ?
C10G S8G C8G C7G 8.5(7) . . . . ?
S1D C1D C2D S2D 67.9(6) . . . . ?
S1D C3D C4D S2D 1.9(10) . . . . ?
S1D C3D C4D S4D -177.3(4) . . . . ?
S3D C3D C4D S2D -179.1(4) . . . . ?
S3D C3D C4D S4D 1.7(7) . . . . ?
S3D C5D C6D S5D -0.6(9) . . . . ?
S3D C5D C6D S6D 178.1(3) . . . . ?
S4D C5D C6D S5D 178.3(4) . . . . ?
S4D C5D C6D S6D -3.0(9) . . . . ?
S5D C7D C8D S6D -1.5(8) . . . . ?
S5D C7D C8D S8D -179.8(4) . . . . ?
S7D C7D C8D S6D -179.6(4) . . . . ?
S7D C7D C8D S8D 2.1(10) . . . . ?
S7D C9D C10D S8D -66.6(6) . . . . ?
C1D S1D C3D S3D -162.1(4) . . . . ?
C1D S1D C3D C4D 16.9(7) . . . . ?
C2D S2D C4D S4D -174.4(4) . . . . ?
C2D S2D C4D C3D 6.5(7) . . . . ?
C3D S1D C1D C2D -51.1(5) . . . . ?
C3D S3D C5D S4D -1.5(4) . . . . ?
C3D S3D C5D C6D 177.5(6) . . . . ?
C4D S2D C2D C1D -40.4(6) . . . . ?
C4D S4D C5D S3D 2.2(4) . . . . ?
C4D S4D C5D C6D -176.7(6) . . . . ?
C5D S3D C3D S1D 179.0(4) . . . . ?
C5D S3D C3D C4D -0.1(6) . . . . ?
C5D S4D C4D S2D 178.4(4) . . . . ?
C5D S4D C4D C3D -2.4(6) . . . . ?
C6D S5D C7D S7D 178.9(4) . . . . ?
C6D S5D C7D C8D 0.5(6) . . . . ?
C6D S6D C8D S8D -179.9(4) . . . . ?
C6D S6D C8D C7D 1.6(6) . . . . ?
C7D S5D C6D S6D 0.6(4) . . . . ?
C7D S5D C6D C5D 179.4(6) . . . . ?
C7D S7D C9D C10D 45.8(6) . . . . ?
C8D S6D C6D S5D -1.2(4) . . . . ?
C8D S6D C6D C5D 180.0(6) . . . . ?
C8D S8D C10D C9D 45.1(6) . . . . ?
C9D S7D C7D S5D 167.1(4) . . . . ?
C9D S7D C7D C8D -14.8(7) . . . . ?
C10D S8D C8D S6D 168.6(4) . . . . ?
C10D S8D C8D C7D -13.1(7) . . . . ?
S1H C1H C2H S2H 67.9(7) . . . . ?
S1H C3H C4H S2H 1.0(11) . . . . ?
S1H C3H C4H S4H -179.7(4) . . . . ?
S3H C3H C4H S2H -179.1(4) . . . . ?
S3H C3H C4H S4H 0.2(8) . . . . ?
S3H C5H C6H S5H 1.9(9) . . . . ?
S3H C5H C6H S6H -177.7(4) . . . . ?
S4H C5H C6H S5H -179.7(4) . . . . ?
S4H C5H C6H S6H 0.7(9) . . . . ?
S5H C7H C8H S6H 1.4(8) . . . . ?
S5H C7H C8H S8H 178.2(4) . . . . ?
S7H C7H C8H S6H -178.1(4) . . . . ?
S7H C7H C8H S8H -1.3(10) . . . . ?
S7H C9H C10H S8H -68.4(7) . . . . ?
C1H S1H C3H S3H -165.7(4) . . . . ?
C1H S1H C3H C4H 14.2(8) . . . . ?
C2H S2H C4H S4H -169.4(4) . . . . ?
C2H S2H C4H C3H 10.0(8) . . . . ?
C3H S1H C1H C2H -48.2(6) . . . . ?
C3H S3H C5H S4H 1.6(4) . . . . ?
C3H S3H C5H C6H -180.0(6) . . . . ?
C4H S2H C2H C1H -43.6(6) . . . . ?
C4H S4H C5H S3H -1.5(4) . . . . ?
C4H S4H C5H C6H -180.0(6) . . . . ?
C5H S3H C3H S1H 178.8(4) . . . . ?
C5H S3H C3H C4H -1.1(6) . . . . ?
C5H S4H C4H S2H -179.8(4) . . . . ?
C5H S4H C4H C3H 0.8(6) . . . . ?
C6H S5H C7H S7H -179.5(4) . . . . ?
C6H S5H C7H C8H 0.9(6) . . . . ?
C6H S6H C8H S8H 179.8(4) . . . . ?
C6H S6H C8H C7H -3.0(6) . . . . ?
C7H S5H C6H S6H -2.9(4) . . . . ?
C7H S5H C6H C5H 177.4(6) . . . . ?
C7H S7H C9H C10H 42.9(6) . . . . ?
C8H S6H C6H S5H 3.5(4) . . . . ?
C8H S6H C6H C5H -176.8(6) . . . . ?
C8H S8H C10H C9H 49.3(6) . . . . ?
C9H S7H C7H S5H 171.6(4) . . . . ?
C9H S7H C7H C8H -8.8(7) . . . . ?
C10H S8H C8H S6H 162.0(4) . . . . ?
C10H S8H C8H C7H -14.9(7) . . . . ?

loop_
_smtbx_masks_void_nr
_smtbx_masks_void_average_x
_smtbx_masks_void_average_y
_smtbx_masks_void_average_z
_smtbx_masks_void_volume
_smtbx_masks_void_count_electrons
_smtbx_masks_void_content
1 -0.417 0.500 0.000 537.5 107.8 '4 C2H6O'
2 -0.670 0.500 0.500 537.5 107.8 '4 C2H6O'
